data_4315427
loop_
_publ_author_name
'Vadapalli Chandrasekhar'
'Ramachandran Azhakar'
'Balasubramanian Murugesapandian'
'Tapas Senapati'
'Prasenjit Bag'
'Mrituanjay D. Pandey'
'Sandeep Kumar Maurya'
'Debabrata Goswami'

_publ_contact_author_address
;Head, Department of Chemistry
Indian Institute of Technology Kanpur
Kanpur 208016
Uttarpradesh
India
;
_publ_contact_author_email vc@iitk.ac.in
_publ_contact_author_fax '+91-512-259 7436'
_publ_contact_author_name 'Prof. V. Chandrasekhar'
_publ_contact_author_phone '+91-512-259 7259'
_publ_section_title
;
 Synthesis, Structure, and Two-Photon Absorption Studies of a
 Phosphorus-Based Tris Hydrazone Ligand
 (S)P[N(Me)N=CH-C6H3-2-OH-4-N(CH2CH3)2]3 and Its Metal Complexes
;
_journal_name_full 'Inorganic Chemistry'
_journal_page_first 4008
_journal_page_last 4016
_journal_paper_doi 10.1021/ic901531e
_journal_volume 49
_journal_year 2010
_chemical_formula_sum 'C151 H218 Cl14 N36 Ni6 O12 P4 S4'
_chemical_formula_weight 3830.29
_chemical_name_systematic ?
_space_group_IT_number 14
_symmetry_cell_setting monoclinic
_symmetry_space_group_name_Hall '-P 2yn'
_symmetry_space_group_name_H-M 'P 1 21/n 1'
_atom_sites_solution_hydrogens geom
_atom_sites_solution_primary direct
_atom_sites_solution_secondary difmap
_audit_creation_method SHELXL-97
_cell_angle_alpha 90.00
_cell_angle_beta 96.4330(10)
_cell_angle_gamma 90.00
_cell_formula_units_Z 2
_cell_length_a 17.3154(8)
_cell_length_b 23.5940(10)
_cell_length_c 21.7367(10)
_cell_measurement_reflns_used 4855
_cell_measurement_temperature 100(2)
_cell_measurement_theta_max 26.88
_cell_measurement_theta_min 2.28
_cell_volume 8824.4(7)
_computing_cell_refinement 'Bruker SMART'
_computing_data_collection 'Bruker SMART'
_computing_data_reduction 'Bruker SAINT'
_computing_molecular_graphics 'Bruker SHELXTL'
_computing_publication_material 'Bruker SHELXTL'
_computing_structure_refinement 'SHELXL-97 (Sheldrick, 1997)'
_computing_structure_solution 'SHELXS-97 (Sheldrick, 1990)'
_diffrn_ambient_temperature 100(2)
_diffrn_measured_fraction_theta_full 0.998
_diffrn_measured_fraction_theta_max 0.998
_diffrn_measurement_device_type 'CCD area detector'
_diffrn_measurement_method 'phi and omega scans'
_diffrn_radiation_monochromator graphite
_diffrn_radiation_source 'fine-focus sealed tube'
_diffrn_radiation_type MoK\a
_diffrn_radiation_wavelength 0.71073
_diffrn_reflns_av_R_equivalents 0.0652
_diffrn_reflns_av_sigmaI/netI 0.0849
_diffrn_reflns_limit_h_max 21
_diffrn_reflns_limit_h_min -21
_diffrn_reflns_limit_k_max 16
_diffrn_reflns_limit_k_min -29
_diffrn_reflns_limit_l_max 25
_diffrn_reflns_limit_l_min -26
_diffrn_reflns_number 49463
_diffrn_reflns_theta_full 26.00
_diffrn_reflns_theta_max 26.00
_diffrn_reflns_theta_min 1.97
_exptl_absorpt_coefficient_mu 0.989
_exptl_absorpt_correction_T_max 0.9709
_exptl_absorpt_correction_T_min 0.9259
_exptl_absorpt_correction_type empirical
_exptl_absorpt_process_details sadabs
_exptl_crystal_colour brown
_exptl_crystal_density_diffrn 1.442
_exptl_crystal_density_method 'not measured'
_exptl_crystal_description needle
_exptl_crystal_F_000 4004
_exptl_crystal_size_max 0.08
_exptl_crystal_size_mid 0.05
_exptl_crystal_size_min 0.03
_refine_diff_density_max 1.413
_refine_diff_density_min -1.589
_refine_diff_density_rms 0.112
_refine_ls_extinction_method none
_refine_ls_goodness_of_fit_ref 1.020
_refine_ls_hydrogen_treatment constr
_refine_ls_matrix_type full
_refine_ls_number_parameters 1022
_refine_ls_number_reflns 17316
_refine_ls_number_restraints 0
_refine_ls_restrained_S_all 1.020
_refine_ls_R_factor_all 0.1189
_refine_ls_R_factor_gt 0.0669
_refine_ls_shift/su_max 0.001
_refine_ls_shift/su_mean 0.000
_refine_ls_structure_factor_coef Fsqd
_refine_ls_weighting_details 'calc w=1/[\s^2^(Fo^2^)+(0.1002P)^2^+0.0000P] where P=(Fo^2^+2Fc^2^)/3'
_refine_ls_weighting_scheme calc
_refine_ls_wR_factor_gt 0.1649
_refine_ls_wR_factor_ref 0.1986
_reflns_number_gt 10116
_reflns_number_total 17316
_reflns_threshold_expression >2sigma(I)
_cod_data_source_file ic901531e_si_002_4.cif
_cod_data_source_block Complex-5
_cod_depositor_comments
;
 Marking attached hydrogen atoms.

 Antanas Vaitkus,
 2017-01-03

The following automatic conversions were performed:

'_symmetry_cell_setting' value 'Monoclinic' changed to 'monoclinic'
according to the built-in table from CIF Core dictionary named
'cif_core.dic' version 2.4.1 from 2010-06-29.

Automatic conversion script
Id: cif_fix_values 1646 2011-03-28 12:23:43Z adriana 
;
_cod_database_code 4315427

loop_
_symmetry_equiv_pos_as_xyz
'x, y, z'
'-x+1/2, y+1/2, -z+1/2'
'-x, -y, -z'
'x-1/2, -y-1/2, z-1/2'

loop_
_atom_site_label
_atom_site_type_symbol
_atom_site_fract_x
_atom_site_fract_y
_atom_site_fract_z
_atom_site_U_iso_or_equiv
_atom_site_adp_type
_atom_site_occupancy
_atom_site_symmetry_multiplicity
_atom_site_calc_flag
_atom_site_refinement_flags
_atom_site_disorder_assembly
_atom_site_disorder_group
_atom_site_attached_hydrogens
Ni3 Ni 0.33524(3) 0.21266(3) 0.79526(3) 0.01938(16) Uani 1 1 d . . . 0
Ni2 Ni 0.36653(3) 0.21655(3) 0.67111(3) 0.01991(16) Uani 1 1 d . . . 0
Ni1 Ni 0.39865(3) 0.21524(3) 0.54589(3) 0.02155(16) Uani 1 1 d . . . 0
P1 P 0.43584(7) 0.21195(6) 0.40390(6) 0.0245(3) Uani 1 1 d . . . 0
P2 P 0.29809(7) 0.20629(6) 0.93660(6) 0.0261(3) Uani 1 1 d . . . 0
S1 S 0.46012(8) 0.20965(6) 0.31915(6) 0.0322(3) Uani 1 1 d . . . 0
S2 S 0.27398(8) 0.20358(7) 1.02145(6) 0.0393(4) Uani 1 1 d . . . 0
Cl1 Cl 0.87642(9) 0.09803(8) 0.59212(7) 0.0570(5) Uani 1 1 d . . . 0
Cl2 Cl 1.00731(10) 0.02050(7) 0.59057(7) 0.0540(4) Uani 1 1 d . . . 0
Cl3 Cl 0.0586(2) 0.04644(17) 0.83892(17) 0.0593(10) Uiso 0.50 1 d P A 1 0
Cl4 Cl 0.0334(3) 0.0645(2) 0.9639(2) 0.0571(16) Uiso 0.50 1 d P A 1 0
Cl7 Cl 0.7800(3) 0.9554(2) 0.9657(2) 0.0744(13) Uiso 0.40 1 d P B 1 0
Cl3A Cl 0.0244(2) 0.06089(17) 0.83997(18) 0.0628(10) Uiso 0.50 1 d P A 2 0
Cl4A Cl 0.0472(3) 0.06580(19) 0.9773(2) 0.0434(12) Uiso 0.50 1 d P A 2 0
Cl7A Cl 0.77940(17) 1.01186(13) 0.89444(14) 0.0605(8) Uiso 0.60 1 d P C 2 0
Cl5 Cl 0.8524(2) 1.10923(17) 0.75390(18) 0.0694(10) Uiso 0.50 1 d P . . 0
Cl6 Cl 0.7799(2) 1.05518(17) 0.85296(18) 0.0701(10) Uiso 0.50 1 d P . . 0
Cl8 Cl 0.63070(11) 0.95902(8) 0.92481(9) 0.0696(5) Uiso 1 1 d . . . 0
N1 N 0.3738(2) 0.26425(18) 0.41693(18) 0.0269(10) Uani 1 1 d . . . 0
N2 N 0.3368(2) 0.25479(17) 0.47335(17) 0.0224(9) Uani 1 1 d . . . 0
N3 N 0.0372(2) 0.22856(18) 0.63043(18) 0.0275(10) Uani 1 1 d . . . 0
N4 N 0.5154(2) 0.22168(18) 0.45462(18) 0.0269(10) Uani 1 1 d . . . 0
N5 N 0.4981(2) 0.24271(18) 0.51397(17) 0.0268(10) Uani 1 1 d . . . 0
N6 N 0.5325(3) 0.4220(2) 0.7446(2) 0.0621(17) Uani 1 1 d . . . 0
N7 N 0.3950(2) 0.15176(17) 0.42471(17) 0.0263(10) Uani 1 1 d . . . 0
N8 N 0.4022(2) 0.14398(18) 0.49163(17) 0.0250(9) Uani 1 1 d . . . 0
N9 N 0.5010(2) 0.00369(18) 0.74858(18) 0.0299(10) Uani 1 1 d . . . 0
N10 N 0.3307(2) 0.14429(18) 0.91229(17) 0.0264(10) Uani 1 1 d . . . 0
N11 N 0.3224(2) 0.14049(18) 0.84475(17) 0.0236(9) Uani 1 1 d . . . 0
N12 N 0.2286(3) 0.01826(18) 0.5773(2) 0.0356(11) Uani 1 1 d . . . 0
N13 N 0.3676(2) 0.25353(18) 0.92646(18) 0.0267(10) Uani 1 1 d . . . 0
N14 N 0.4026(2) 0.24546(17) 0.86954(17) 0.0239(9) Uani 1 1 d . . . 0
N15 N 0.6927(2) 0.21928(18) 0.7028(2) 0.0307(10) Uani 1 1 d . . . 0
N16 N 0.2204(2) 0.22350(17) 0.88774(18) 0.0242(9) Uani 1 1 d . . . 0
N17 N 0.2407(2) 0.24512(18) 0.82925(17) 0.0230(9) Uani 1 1 d . . . 0
N18 N 0.2087(2) 0.41549(19) 0.5904(2) 0.0340(11) Uani 1 1 d . . . 0
O1 O 0.29880(17) 0.21230(13) 0.58664(14) 0.0224(7) Uani 1 1 d . . . 0
O2 O 0.42044(18) 0.27320(14) 0.61689(14) 0.0247(8) Uani 1 1 d . . . 0
O3 O 0.42923(18) 0.16295(14) 0.62038(14) 0.0252(8) Uani 1 1 d . . . 0
O4 O 0.29390(16) 0.16840(13) 0.71810(13) 0.0199(7) Uani 1 1 d . . . 0
O5 O 0.43431(17) 0.20211(14) 0.75379(14) 0.0243(8) Uani 1 1 d . . . 0
O6 O 0.32368(17) 0.27563(13) 0.72910(14) 0.0210(7) Uani 1 1 d . . . 0
C1 C 0.3969(3) 0.3233(2) 0.4095(2) 0.0385(14) Uani 1 1 d . . . 0
H1A H 0.3504 0.3470 0.4020 0.058 Uiso 1 1 calc R . . 0
H1B H 0.4273 0.3263 0.3742 0.058 Uiso 1 1 calc R . . 0
H1C H 0.4284 0.3360 0.4472 0.058 Uiso 1 1 calc R . . 0
C2 C 0.2626(3) 0.2666(2) 0.4655(2) 0.0233(11) Uani 1 1 d . . . 0
H2 H 0.2426 0.2824 0.4267 0.028 Uiso 1 1 calc R . . 0
C3 C 0.2085(3) 0.2580(2) 0.5100(2) 0.0209(10) Uani 1 1 d . . . 0
C4 C 0.2276(3) 0.2311(2) 0.5685(2) 0.0224(11) Uani 1 1 d . . . 0
C5 C 0.1699(3) 0.2225(2) 0.6071(2) 0.0221(11) Uani 1 1 d . . . 0
H5 H 0.1834 0.2042 0.6458 0.027 Uiso 1 1 calc R . . 0
C6 C 0.0928(3) 0.2394(2) 0.5915(2) 0.0230(11) Uani 1 1 d . . . 0
C7 C 0.0748(3) 0.2677(2) 0.5336(2) 0.0259(11) Uani 1 1 d . . . 0
H7 H 0.0233 0.2806 0.5215 0.031 Uiso 1 1 calc R . . 0
C8 C 0.1317(3) 0.2762(2) 0.4957(2) 0.0263(12) Uani 1 1 d . . . 0
H8 H 0.1183 0.2954 0.4577 0.032 Uiso 1 1 calc R . . 0
C9 C -0.0409(3) 0.2528(2) 0.6179(2) 0.0302(12) Uani 1 1 d . . . 0
H9A H -0.0771 0.2312 0.6412 0.036 Uiso 1 1 calc R . . 0
H9B H -0.0588 0.2488 0.5732 0.036 Uiso 1 1 calc R . . 0
C10 C -0.0436(3) 0.3148(2) 0.6357(2) 0.0376(14) Uani 1 1 d . . . 0
H10A H -0.0258 0.3190 0.6799 0.056 Uiso 1 1 calc R . . 0
H10B H -0.0970 0.3287 0.6274 0.056 Uiso 1 1 calc R . . 0
H10C H -0.0097 0.3367 0.6114 0.056 Uiso 1 1 calc R . . 0
C11 C 0.0600(3) 0.2096(2) 0.6940(2) 0.0302(12) Uani 1 1 d . . . 0
H11A H 0.0226 0.2250 0.7210 0.036 Uiso 1 1 calc R . . 0
H11B H 0.1118 0.2254 0.7084 0.036 Uiso 1 1 calc R . . 0
C12 C 0.0631(3) 0.1452(2) 0.7009(2) 0.0393(14) Uani 1 1 d . . . 0
H12A H 0.0110 0.1294 0.6903 0.059 Uiso 1 1 calc R . . 0
H12B H 0.0818 0.1354 0.7438 0.059 Uiso 1 1 calc R . . 0
H12C H 0.0985 0.1295 0.6732 0.059 Uiso 1 1 calc R . . 0
C13 C 0.5788(3) 0.1798(2) 0.4588(2) 0.0311(12) Uani 1 1 d . . . 0
H13A H 0.6281 0.1986 0.4728 0.047 Uiso 1 1 calc R . . 0
H13B H 0.5819 0.1629 0.4179 0.047 Uiso 1 1 calc R . . 0
H13C H 0.5687 0.1500 0.4883 0.047 Uiso 1 1 calc R . . 0
C14 C 0.5425(3) 0.2837(2) 0.5348(2) 0.0279(12) Uani 1 1 d . . . 0
H14 H 0.5832 0.2939 0.5110 0.033 Uiso 1 1 calc R . . 0
C15 C 0.5371(3) 0.3155(2) 0.5899(2) 0.0266(11) Uani 1 1 d . . . 0
C16 C 0.4768(3) 0.3097(2) 0.6291(2) 0.0253(11) Uani 1 1 d . D . 0
C17 C 0.4784(3) 0.3448(2) 0.6804(2) 0.0308(12) Uani 1 1 d . . . 0
H17 H 0.4389 0.3403 0.7070 0.037 Uiso 1 1 calc R D . 0
C18 C 0.5350(3) 0.3865(2) 0.6949(2) 0.0346(13) Uani 1 1 d . D . 0
C19 C 0.5942(3) 0.3917(2) 0.6565(2) 0.0354(13) Uani 1 1 d . . . 0
H19 H 0.6341 0.4190 0.6656 0.043 Uiso 1 1 calc R D . 0
C20 C 0.5945(3) 0.3573(2) 0.6059(2) 0.0366(14) Uani 1 1 d . D . 0
H20 H 0.6352 0.3616 0.5804 0.044 Uiso 1 1 calc R . . 0
C21 C 0.5905(3) 0.4644(2) 0.7632(3) 0.0399(14) Uani 1 1 d . D . 0
H21A H 0.5667 0.4947 0.7864 0.048 Uiso 1 1 calc R . . 0
H21B H 0.6083 0.4816 0.7258 0.048 Uiso 1 1 calc R . . 0
C22 C 0.6593(4) 0.4406(3) 0.8029(3) 0.064(2) Uani 1 1 d . . . 0
H22A H 0.6426 0.4261 0.8415 0.096 Uiso 1 1 calc R D . 0
H22B H 0.6980 0.4706 0.8123 0.096 Uiso 1 1 calc R . . 0
H22C H 0.6821 0.4098 0.7808 0.096 Uiso 1 1 calc R . . 0
C25 C 0.3181(3) 0.1351(2) 0.3940(2) 0.0298(12) Uani 1 1 d . . . 0
H25A H 0.3105 0.0943 0.3993 0.045 Uiso 1 1 calc R . . 0
H25B H 0.3150 0.1440 0.3497 0.045 Uiso 1 1 calc R . . 0
H25C H 0.2775 0.1559 0.4125 0.045 Uiso 1 1 calc R . . 0
C26 C 0.4250(3) 0.0941(2) 0.5086(2) 0.0235(11) Uani 1 1 d . . . 0
H26 H 0.4304 0.0676 0.4765 0.028 Uiso 1 1 calc R . . 0
C27 C 0.4431(3) 0.0739(2) 0.5707(2) 0.0240(11) Uani 1 1 d . . . 0
C28 C 0.4434(3) 0.1085(2) 0.6241(2) 0.0236(11) Uani 1 1 d . . . 0
C29 C 0.4622(3) 0.0839(2) 0.6830(2) 0.0244(11) Uani 1 1 d . . . 0
H29 H 0.4612 0.1067 0.7188 0.029 Uiso 1 1 calc R . . 0
C30 C 0.4823(3) 0.0268(2) 0.6899(2) 0.0274(12) Uani 1 1 d . . . 0
C31 C 0.4830(3) -0.0073(2) 0.6362(2) 0.0277(12) Uani 1 1 d . . . 0
H31 H 0.4969 -0.0462 0.6397 0.033 Uiso 1 1 calc R . . 0
C32 C 0.4634(3) 0.0166(2) 0.5795(2) 0.0307(12) Uani 1 1 d . . . 0
H32 H 0.4634 -0.0069 0.5439 0.037 Uiso 1 1 calc R . . 0
C33 C 0.5420(3) -0.0509(2) 0.7558(2) 0.0351(13) Uani 1 1 d . . . 0
H33A H 0.5146 -0.0788 0.7271 0.042 Uiso 1 1 calc R . . 0
H33B H 0.5399 -0.0648 0.7985 0.042 Uiso 1 1 calc R . . 0
C34 C 0.6255(3) -0.0477(2) 0.7433(3) 0.0403(14) Uani 1 1 d . . . 0
H34A H 0.6282 -0.0344 0.7010 0.060 Uiso 1 1 calc R . . 0
H34B H 0.6492 -0.0854 0.7484 0.060 Uiso 1 1 calc R . . 0
H34C H 0.6537 -0.0214 0.7726 0.060 Uiso 1 1 calc R . . 0
C35 C 0.4952(3) 0.0388(2) 0.8033(2) 0.0315(12) Uani 1 1 d . . . 0
H35A H 0.4882 0.0137 0.8387 0.038 Uiso 1 1 calc R . . 0
H35B H 0.4483 0.0628 0.7957 0.038 Uiso 1 1 calc R . . 0
C36 C 0.5658(3) 0.0773(2) 0.8215(2) 0.0364(13) Uani 1 1 d . . . 0
H36A H 0.6119 0.0539 0.8330 0.055 Uiso 1 1 calc R . . 0
H36B H 0.5557 0.1011 0.8567 0.055 Uiso 1 1 calc R . . 0
H36C H 0.5746 0.1015 0.7863 0.055 Uiso 1 1 calc R . . 0
C37 C 0.4069(3) 0.1234(2) 0.9402(2) 0.0290(12) Uani 1 1 d . . . 0
H37A H 0.4084 0.0820 0.9370 0.044 Uiso 1 1 calc R . . 0
H37B H 0.4149 0.1345 0.9839 0.044 Uiso 1 1 calc R . . 0
H37C H 0.4480 0.1399 0.9183 0.044 Uiso 1 1 calc R . . 0
C38 C 0.2947(3) 0.0921(2) 0.8247(2) 0.0275(12) Uani 1 1 d . . . 0
H38 H 0.2845 0.0648 0.8549 0.033 Uiso 1 1 calc R . . 0
C39 C 0.2780(3) 0.0762(2) 0.7611(2) 0.0263(11) Uani 1 1 d . . . 0
C40 C 0.2785(3) 0.1142(2) 0.7098(2) 0.0227(11) Uani 1 1 d . . . 0
C41 C 0.2607(3) 0.0931(2) 0.6502(2) 0.0271(12) Uani 1 1 d . . . 0
H41 H 0.2594 0.1189 0.6165 0.032 Uiso 1 1 calc R . . 0
C42 C 0.2447(3) 0.0364(2) 0.6373(2) 0.0302(12) Uani 1 1 d . . . 0
C43 C 0.2464(3) -0.0010(2) 0.6877(3) 0.0419(15) Uani 1 1 d . . . 0
H43 H 0.2379 -0.0404 0.6806 0.050 Uiso 1 1 calc R . . 0
C44 C 0.2602(3) 0.0189(2) 0.7467(3) 0.0369(13) Uani 1 1 d . . . 0
H44 H 0.2577 -0.0070 0.7798 0.044 Uiso 1 1 calc R . . 0
C45 C 0.2137(3) -0.0405(2) 0.5610(3) 0.0419(15) Uani 1 1 d . . . 0
H45A H 0.1809 -0.0424 0.5207 0.050 Uiso 1 1 calc R . . 0
H45B H 0.1844 -0.0583 0.5926 0.050 Uiso 1 1 calc R . . 0
C46 C 0.2890(4) -0.0739(3) 0.5567(4) 0.067(2) Uani 1 1 d . . . 0
H46A H 0.3194 -0.0552 0.5271 0.100 Uiso 1 1 calc R . . 0
H46B H 0.2762 -0.1126 0.5427 0.100 Uiso 1 1 calc R . . 0
H46C H 0.3194 -0.0750 0.5975 0.100 Uiso 1 1 calc R . . 0
C47 C 0.2328(3) 0.0563(3) 0.5244(3) 0.0427(15) Uani 1 1 d . . . 0
H47A H 0.2464 0.0339 0.4887 0.051 Uiso 1 1 calc R . . 0
H47B H 0.2748 0.0843 0.5350 0.051 Uiso 1 1 calc R . . 0
C48 C 0.1563(3) 0.0882(3) 0.5056(3) 0.0426(15) Uani 1 1 d . . . 0
H48A H 0.1156 0.0610 0.4908 0.064 Uiso 1 1 calc R . . 0
H48B H 0.1637 0.1152 0.4725 0.064 Uiso 1 1 calc R . . 0
H48C H 0.1408 0.1087 0.5415 0.064 Uiso 1 1 calc R . . 0
C49 C 0.3568(3) 0.3131(2) 0.9418(3) 0.0425(15) Uani 1 1 d . . . 0
H49A H 0.4076 0.3316 0.9497 0.064 Uiso 1 1 calc R . . 0
H49B H 0.3297 0.3157 0.9789 0.064 Uiso 1 1 calc R . . 0
H49C H 0.3259 0.3319 0.9072 0.064 Uiso 1 1 calc R . . 0
C50 C 0.4766(3) 0.2560(2) 0.8746(2) 0.0235(11) Uani 1 1 d . . . 0
H50 H 0.4995 0.2705 0.9132 0.028 Uiso 1 1 calc R . . 0
C51 C 0.5264(3) 0.2479(2) 0.8276(2) 0.0219(11) Uani 1 1 d . . . 0
C52 C 0.5057(2) 0.2210(2) 0.7698(2) 0.0195(10) Uani 1 1 d . . . 0
C53 C 0.5609(3) 0.2123(2) 0.7292(2) 0.0239(11) Uani 1 1 d . . . 0
H53 H 0.5458 0.1940 0.6908 0.029 Uiso 1 1 calc R . . 0
C54 C 0.6389(3) 0.2300(2) 0.7431(2) 0.0266(11) Uani 1 1 d . . . 0
C55 C 0.6594(3) 0.2574(2) 0.8001(2) 0.0285(12) Uani 1 1 d . . . 0
H55 H 0.7113 0.2698 0.8108 0.034 Uiso 1 1 calc R . . 0
C56 C 0.6051(3) 0.2664(2) 0.8403(2) 0.0263(11) Uani 1 1 d . . . 0
H56 H 0.6204 0.2856 0.8781 0.032 Uiso 1 1 calc R . . 0
C57 C 0.7726(3) 0.2405(3) 0.7154(3) 0.0428(15) Uani 1 1 d . . . 0
H57A H 0.8068 0.2197 0.6897 0.051 Uiso 1 1 calc R . . 0
H57B H 0.7919 0.2339 0.7595 0.051 Uiso 1 1 calc R . . 0
C58 C 0.7757(4) 0.3054(3) 0.7008(3) 0.068(2) Uani 1 1 d . . . 0
H58A H 0.7601 0.3116 0.6566 0.102 Uiso 1 1 calc R . . 0
H58B H 0.8288 0.3194 0.7116 0.102 Uiso 1 1 calc R . . 0
H58C H 0.7403 0.3258 0.7251 0.102 Uiso 1 1 calc R . . 0
C59 C 0.6699(3) 0.1943(3) 0.6424(2) 0.0399(15) Uani 1 1 d . . . 0
H59A H 0.7061 0.2078 0.6133 0.048 Uiso 1 1 calc R . . 0
H59B H 0.6173 0.2081 0.6270 0.048 Uiso 1 1 calc R . . 0
C60 C 0.6692(3) 0.1301(3) 0.6413(3) 0.0532(18) Uani 1 1 d . . . 0
H60A H 0.7218 0.1158 0.6535 0.080 Uiso 1 1 calc R . . 0
H60B H 0.6510 0.1169 0.5994 0.080 Uiso 1 1 calc R . . 0
H60C H 0.6342 0.1161 0.6704 0.080 Uiso 1 1 calc R . . 0
C61 C 0.1526(3) 0.1847(2) 0.8810(2) 0.0307(12) Uani 1 1 d . . . 0
H61A H 0.1054 0.2063 0.8672 0.046 Uiso 1 1 calc R . . 0
H61B H 0.1470 0.1669 0.9210 0.046 Uiso 1 1 calc R . . 0
H61C H 0.1605 0.1554 0.8504 0.046 Uiso 1 1 calc R . . 0
C62 C 0.1985(3) 0.2877(2) 0.8086(2) 0.0231(11) Uani 1 1 d . . . 0
H62 H 0.1582 0.2988 0.8323 0.028 Uiso 1 1 calc R . . 0
C63 C 0.2063(3) 0.3195(2) 0.7544(2) 0.0219(11) Uani 1 1 d . . . 0
C64 C 0.2666(3) 0.3124(2) 0.7151(2) 0.0223(11) Uani 1 1 d . . . 0
C65 C 0.2658(3) 0.3447(2) 0.6615(2) 0.0240(11) Uani 1 1 d . . . 0
H65 H 0.3063 0.3396 0.6359 0.029 Uiso 1 1 calc R . . 0
C66 C 0.2076(3) 0.3843(2) 0.6439(2) 0.0283(12) Uani 1 1 d . . . 0
C67 C 0.1481(3) 0.3916(2) 0.6830(2) 0.0323(12) Uani 1 1 d . . . 0
H67 H 0.1077 0.4183 0.6722 0.039 Uiso 1 1 calc R . . 0
C68 C 0.1484(3) 0.3606(2) 0.7362(2) 0.0297(12) Uani 1 1 d . . . 0
H68 H 0.1083 0.3668 0.7620 0.036 Uiso 1 1 calc R . . 0
C69 C 0.1503(3) 0.4585(2) 0.5717(3) 0.0376(14) Uani 1 1 d . . . 0
H69A H 0.1737 0.4882 0.5475 0.045 Uiso 1 1 calc R . . 0
H69B H 0.1338 0.4766 0.6092 0.045 Uiso 1 1 calc R . . 0
C70 C 0.0796(3) 0.4342(3) 0.5332(3) 0.0540(18) Uani 1 1 d . . . 0
H70A H 0.0955 0.4168 0.4957 0.081 Uiso 1 1 calc R . . 0
H70B H 0.0422 0.4646 0.5217 0.081 Uiso 1 1 calc R . . 0
H70C H 0.0554 0.4055 0.5574 0.081 Uiso 1 1 calc R . . 0
C71 C 0.2652(3) 0.4042(2) 0.5472(2) 0.0363(13) Uani 1 1 d . . . 0
H71A H 0.2422 0.4144 0.5049 0.044 Uiso 1 1 calc R . . 0
H71B H 0.2767 0.3631 0.5476 0.044 Uiso 1 1 calc R . . 0
C72 C 0.3402(3) 0.4366(3) 0.5625(3) 0.0449(15) Uani 1 1 d . . . 0
H72A H 0.3298 0.4774 0.5588 0.067 Uiso 1 1 calc R . . 0
H72B H 0.3772 0.4257 0.5336 0.067 Uiso 1 1 calc R . . 0
H72C H 0.3622 0.4278 0.6049 0.067 Uiso 1 1 calc R . . 0
C73 C 0.9652(3) 0.0840(3) 0.5618(3) 0.0488(16) Uani 1 1 d . . . 0
H73A H 0.9558 0.0819 0.5161 0.059 Uiso 1 1 calc R . . 0
H73B H 1.0018 0.1157 0.5727 0.059 Uiso 1 1 calc R . . 0
C74 C 0.0023(4) 0.0293(3) 0.9037(3) 0.0632(19) Uiso 1 1 d . . . 0
H74A H -0.0532 0.0383 0.8917 0.076 Uiso 1 1 calc R A 1 0
H74B H 0.0066 -0.0117 0.9128 0.076 Uiso 1 1 calc R A 1 0
C75 C 0.7657(9) 1.1060(7) 0.7901(7) 0.074(4) Uiso 0.50 1 d P . . 2
C23 C 0.4888(7) 0.3978(5) 0.7997(5) 0.040(3) Uiso 0.50 1 d P D 1 2
C24 C 0.4454(7) 0.3945(5) 0.8228(5) 0.041(3) Uiso 0.50 1 d P D 1 3
C76 C 0.7071(9) 0.9273(7) 0.9147(7) 0.068(5) Uiso 0.50 1 d P B 1 2
C23A C 0.4512(7) 0.4360(5) 0.7682(5) 0.034(3) Uiso 0.50 1 d P D 2 2
C24A C 0.4116(8) 0.4274(6) 0.7868(6) 0.052(3) Uiso 0.50 1 d P D 2 3
C76A C 0.7349(8) 0.9502(6) 0.9200(6) 0.042(3) Uiso 0.50 1 d P C 2 2

loop_
_atom_site_aniso_label
_atom_site_aniso_U_11
_atom_site_aniso_U_22
_atom_site_aniso_U_33
_atom_site_aniso_U_23
_atom_site_aniso_U_13
_atom_site_aniso_U_12
Ni3 0.0159(3) 0.0275(4) 0.0148(3) -0.0006(2) 0.0022(2) 0.0005(3)
Ni2 0.0164(3) 0.0279(4) 0.0156(3) -0.0004(3) 0.0027(2) 0.0000(3)
Ni1 0.0171(3) 0.0323(4) 0.0156(3) -0.0006(3) 0.0034(3) -0.0014(3)
P1 0.0193(6) 0.0385(8) 0.0161(6) -0.0002(5) 0.0040(5) -0.0013(6)
P2 0.0191(7) 0.0441(9) 0.0154(6) -0.0021(6) 0.0033(5) 0.0024(6)
S1 0.0319(7) 0.0494(9) 0.0166(6) -0.0026(6) 0.0081(6) -0.0026(6)
S2 0.0266(7) 0.0752(12) 0.0168(6) -0.0006(6) 0.0055(6) 0.0042(7)
Cl1 0.0441(9) 0.0853(13) 0.0410(9) -0.0058(8) 0.0030(7) -0.0058(8)
Cl2 0.0647(11) 0.0561(11) 0.0419(9) 0.0131(7) 0.0085(8) -0.0023(8)
N1 0.025(2) 0.038(3) 0.020(2) 0.0023(18) 0.0090(18) -0.0043(19)
N2 0.021(2) 0.032(3) 0.016(2) -0.0016(17) 0.0078(17) -0.0016(18)
N3 0.019(2) 0.046(3) 0.018(2) 0.0026(19) 0.0042(17) 0.0024(19)
N4 0.020(2) 0.042(3) 0.019(2) -0.0020(18) 0.0052(18) -0.0003(19)
N5 0.024(2) 0.038(3) 0.019(2) -0.0046(19) 0.0072(18) -0.001(2)
N6 0.059(3) 0.084(4) 0.049(3) -0.042(3) 0.030(3) -0.044(3)
N7 0.024(2) 0.039(3) 0.016(2) -0.0040(18) 0.0025(17) -0.0036(19)
N8 0.021(2) 0.039(3) 0.015(2) -0.0040(18) 0.0022(17) -0.0009(19)
N9 0.032(2) 0.036(3) 0.022(2) 0.0031(19) 0.0041(19) 0.004(2)
N10 0.025(2) 0.040(3) 0.013(2) 0.0041(18) 0.0000(17) 0.0022(19)
N11 0.022(2) 0.034(3) 0.014(2) 0.0008(18) -0.0007(17) 0.0013(19)
N12 0.040(3) 0.030(3) 0.036(3) -0.011(2) 0.002(2) -0.005(2)
N13 0.020(2) 0.040(3) 0.020(2) -0.0105(18) 0.0043(18) -0.0008(19)
N14 0.023(2) 0.035(3) 0.015(2) -0.0021(17) 0.0051(17) 0.0017(19)
N15 0.020(2) 0.043(3) 0.031(2) -0.001(2) 0.0108(19) -0.003(2)
N16 0.017(2) 0.037(3) 0.019(2) 0.0006(18) 0.0068(17) 0.0012(18)
N17 0.016(2) 0.038(3) 0.015(2) 0.0000(18) 0.0023(16) 0.0008(18)
N18 0.029(2) 0.038(3) 0.034(3) 0.010(2) 0.000(2) -0.001(2)
O1 0.0190(17) 0.036(2) 0.0120(16) 0.0024(14) 0.0013(13) -0.0004(15)
O2 0.0240(18) 0.032(2) 0.0191(17) -0.0022(14) 0.0050(14) -0.0069(15)
O3 0.0242(18) 0.033(2) 0.0183(17) -0.0025(15) 0.0030(14) 0.0041(15)
O4 0.0178(17) 0.0243(19) 0.0175(16) 0.0015(14) 0.0024(13) -0.0002(14)
O5 0.0168(17) 0.036(2) 0.0208(17) -0.0030(14) 0.0046(14) 0.0012(15)
O6 0.0177(17) 0.027(2) 0.0189(17) 0.0025(14) 0.0043(14) 0.0034(14)
C1 0.038(3) 0.047(4) 0.033(3) 0.007(3) 0.015(3) -0.001(3)
C2 0.022(3) 0.032(3) 0.015(2) -0.001(2) -0.001(2) -0.002(2)
C3 0.019(2) 0.025(3) 0.018(2) -0.002(2) 0.001(2) 0.000(2)
C4 0.017(2) 0.031(3) 0.019(2) -0.006(2) -0.001(2) -0.001(2)
C5 0.020(3) 0.031(3) 0.015(2) 0.004(2) -0.001(2) -0.003(2)
C6 0.021(3) 0.030(3) 0.019(2) -0.004(2) 0.005(2) -0.001(2)
C7 0.014(2) 0.038(3) 0.026(3) -0.001(2) 0.001(2) -0.001(2)
C8 0.027(3) 0.034(3) 0.017(2) 0.000(2) -0.002(2) 0.003(2)
C9 0.013(2) 0.046(4) 0.032(3) -0.002(2) 0.005(2) 0.000(2)
C10 0.030(3) 0.049(4) 0.034(3) -0.010(3) 0.002(2) 0.007(3)
C11 0.020(3) 0.052(4) 0.019(3) -0.003(2) 0.006(2) 0.000(2)
C12 0.038(3) 0.049(4) 0.032(3) 0.007(3) 0.004(3) -0.009(3)
C13 0.021(3) 0.048(4) 0.025(3) -0.005(2) 0.004(2) 0.007(2)
C14 0.021(3) 0.040(3) 0.024(3) 0.001(2) 0.010(2) -0.003(2)
C15 0.024(3) 0.033(3) 0.024(3) 0.001(2) 0.007(2) -0.006(2)
C16 0.024(3) 0.032(3) 0.019(2) 0.007(2) 0.001(2) -0.005(2)
C17 0.025(3) 0.044(3) 0.025(3) -0.009(2) 0.009(2) -0.008(2)
C18 0.035(3) 0.046(4) 0.024(3) -0.004(2) 0.008(2) -0.006(3)
C19 0.028(3) 0.044(4) 0.035(3) -0.004(3) 0.009(3) -0.014(3)
C20 0.030(3) 0.049(4) 0.033(3) -0.007(3) 0.014(3) -0.013(3)
C21 0.040(3) 0.046(4) 0.034(3) -0.013(3) 0.011(3) -0.017(3)
C22 0.068(5) 0.068(5) 0.050(4) -0.013(4) -0.016(4) 0.010(4)
C25 0.028(3) 0.038(3) 0.023(3) -0.001(2) 0.001(2) -0.003(2)
C26 0.020(3) 0.030(3) 0.022(3) -0.004(2) 0.007(2) 0.002(2)
C27 0.019(2) 0.033(3) 0.020(2) -0.003(2) 0.004(2) 0.002(2)
C28 0.016(2) 0.035(3) 0.021(3) 0.002(2) 0.005(2) -0.002(2)
C29 0.019(2) 0.034(3) 0.021(3) -0.002(2) 0.004(2) 0.004(2)
C30 0.018(2) 0.039(3) 0.027(3) 0.004(2) 0.007(2) 0.000(2)
C31 0.027(3) 0.023(3) 0.033(3) -0.001(2) 0.002(2) 0.001(2)
C32 0.027(3) 0.038(3) 0.028(3) -0.007(2) 0.007(2) -0.004(2)
C33 0.042(3) 0.034(3) 0.030(3) 0.004(2) 0.006(3) 0.005(3)
C34 0.040(3) 0.038(4) 0.043(3) -0.006(3) 0.001(3) 0.017(3)
C35 0.033(3) 0.040(3) 0.023(3) 0.010(2) 0.010(2) 0.005(2)
C36 0.041(3) 0.039(3) 0.028(3) 0.003(2) -0.001(3) 0.008(3)
C37 0.028(3) 0.038(3) 0.020(3) 0.005(2) -0.001(2) 0.005(2)
C38 0.025(3) 0.031(3) 0.027(3) 0.008(2) 0.007(2) 0.003(2)
C39 0.024(3) 0.029(3) 0.025(3) -0.002(2) -0.003(2) 0.003(2)
C40 0.015(2) 0.027(3) 0.027(3) 0.000(2) 0.003(2) 0.005(2)
C41 0.021(3) 0.036(3) 0.024(3) -0.002(2) 0.004(2) 0.002(2)
C42 0.028(3) 0.031(3) 0.031(3) -0.011(2) -0.001(2) 0.000(2)
C43 0.054(4) 0.028(3) 0.042(3) -0.009(3) -0.005(3) -0.003(3)
C44 0.038(3) 0.035(3) 0.036(3) 0.003(3) -0.001(3) -0.005(3)
C45 0.034(3) 0.042(4) 0.051(4) -0.016(3) 0.011(3) -0.012(3)
C46 0.050(4) 0.045(4) 0.109(6) -0.039(4) 0.026(4) -0.010(3)
C47 0.037(3) 0.055(4) 0.039(3) -0.021(3) 0.012(3) -0.013(3)
C48 0.035(3) 0.059(4) 0.033(3) -0.001(3) 0.002(3) -0.011(3)
C49 0.044(4) 0.044(4) 0.042(3) -0.018(3) 0.012(3) -0.004(3)
C50 0.028(3) 0.024(3) 0.017(2) 0.001(2) -0.002(2) -0.002(2)
C51 0.022(3) 0.028(3) 0.015(2) 0.001(2) 0.002(2) 0.002(2)
C52 0.012(2) 0.026(3) 0.021(2) 0.001(2) 0.0009(19) -0.0007(19)
C53 0.019(2) 0.036(3) 0.016(2) 0.000(2) 0.000(2) 0.002(2)
C54 0.020(3) 0.035(3) 0.025(3) 0.007(2) 0.005(2) 0.000(2)
C55 0.019(3) 0.039(3) 0.027(3) 0.004(2) 0.000(2) -0.002(2)
C56 0.023(3) 0.033(3) 0.022(3) 0.001(2) -0.002(2) -0.008(2)
C57 0.019(3) 0.075(5) 0.035(3) 0.006(3) 0.009(2) -0.007(3)
C58 0.064(5) 0.091(6) 0.052(4) -0.001(4) 0.020(4) -0.018(4)
C59 0.024(3) 0.074(5) 0.023(3) -0.002(3) 0.010(2) 0.000(3)
C60 0.041(4) 0.064(5) 0.057(4) -0.026(3) 0.013(3) -0.001(3)
C61 0.022(3) 0.043(3) 0.028(3) 0.002(2) 0.007(2) 0.000(2)
C62 0.012(2) 0.035(3) 0.021(2) -0.006(2) 0.000(2) -0.001(2)
C63 0.019(2) 0.024(3) 0.022(2) -0.005(2) 0.000(2) 0.000(2)
C64 0.018(2) 0.026(3) 0.022(2) -0.007(2) -0.002(2) -0.005(2)
C65 0.021(3) 0.028(3) 0.023(3) 0.002(2) 0.005(2) -0.001(2)
C66 0.025(3) 0.029(3) 0.029(3) 0.000(2) -0.003(2) -0.010(2)
C67 0.027(3) 0.028(3) 0.041(3) 0.006(2) -0.001(2) 0.006(2)
C68 0.029(3) 0.029(3) 0.031(3) 0.000(2) 0.000(2) 0.005(2)
C69 0.037(3) 0.031(3) 0.042(3) 0.011(3) -0.006(3) 0.003(3)
C70 0.042(4) 0.047(4) 0.067(5) 0.018(3) -0.016(3) 0.000(3)
C71 0.043(3) 0.034(3) 0.030(3) 0.010(2) -0.004(3) -0.002(3)
C72 0.047(4) 0.044(4) 0.044(4) 0.011(3) 0.007(3) -0.014(3)
C73 0.050(4) 0.065(5) 0.032(3) 0.017(3) 0.008(3) -0.002(3)

loop_
_atom_type_symbol
_atom_type_description
_atom_type_scat_dispersion_real
_atom_type_scat_dispersion_imag
_atom_type_scat_source
C C 0.0033 0.0016 'International Tables Vol C Tables 4.2.6.8 and 6.1.1.4'
H H 0.0000 0.0000 'International Tables Vol C Tables 4.2.6.8 and 6.1.1.4'
N N 0.0061 0.0033 'International Tables Vol C Tables 4.2.6.8 and 6.1.1.4'
O O 0.0106 0.0060 'International Tables Vol C Tables 4.2.6.8 and 6.1.1.4'
P P 0.1023 0.0942 'International Tables Vol C Tables 4.2.6.8 and 6.1.1.4'
S S 0.1246 0.1234 'International Tables Vol C Tables 4.2.6.8 and 6.1.1.4'
Ni Ni 0.3393 1.1124 'International Tables Vol C Tables 4.2.6.8 and 6.1.1.4'
Cl Cl 0.1484 0.1585 'International Tables Vol C Tables 4.2.6.8 and 6.1.1.4'

loop_
_geom_angle_atom_site_label_1
_geom_angle_atom_site_label_2
_geom_angle_atom_site_label_3
_geom_angle
_geom_angle_site_symmetry_1
_geom_angle_site_symmetry_3
_geom_angle_publ_flag
N17 Ni3 N14 88.93(15) . . ?
N17 Ni3 O4 105.73(14) . . ?
N14 Ni3 O4 164.91(14) . . ?
N17 Ni3 N11 89.03(16) . . ?
N14 Ni3 N11 89.17(16) . . ?
O4 Ni3 N11 87.56(14) . . ?
N17 Ni3 O5 164.44(15) . . ?
N14 Ni3 O5 87.79(14) . . ?
O4 Ni3 O5 78.99(12) . . ?
N11 Ni3 O5 106.12(14) . . ?
N17 Ni3 O6 87.85(14) . . ?
N14 Ni3 O6 106.35(15) . . ?
O4 Ni3 O6 78.31(12) . . ?
N11 Ni3 O6 164.11(14) . . ?
O5 Ni3 O6 78.49(12) . . ?
N17 Ni3 Ni2 126.12(11) . . ?
N14 Ni3 Ni2 126.42(11) . . ?
O4 Ni3 Ni2 46.71(8) . . ?
N11 Ni3 Ni2 125.27(11) . . ?
O5 Ni3 Ni2 47.03(9) . . ?
O6 Ni3 Ni2 47.27(8) . . ?
O4 Ni2 O5 78.19(12) . . ?
O4 Ni2 O3 108.39(13) . . ?
O5 Ni2 O3 94.72(12) . . ?
O4 Ni2 O1 95.57(12) . . ?
O5 Ni2 O1 167.69(13) . . ?
O3 Ni2 O1 77.05(12) . . ?
O4 Ni2 O6 77.78(12) . . ?
O5 Ni2 O6 77.79(12) . . ?
O3 Ni2 O6 169.34(13) . . ?
O1 Ni2 O6 111.52(12) . . ?
O4 Ni2 O2 168.93(13) . . ?
O5 Ni2 O2 110.71(13) . . ?
O3 Ni2 O2 78.10(13) . . ?
O1 Ni2 O2 76.88(12) . . ?
O6 Ni2 O2 97.29(13) . . ?
O4 Ni2 Ni3 46.30(8) . . ?
O5 Ni2 Ni3 46.40(8) . . ?
O3 Ni2 Ni3 131.44(9) . . ?
O1 Ni2 Ni3 134.38(9) . . ?
O6 Ni2 Ni3 46.97(8) . . ?
O2 Ni2 Ni3 135.58(9) . . ?
O4 Ni2 Ni1 131.97(9) . . ?
O5 Ni2 Ni1 132.88(9) . . ?
O3 Ni2 Ni1 46.36(9) . . ?
O1 Ni2 Ni1 45.61(8) . . ?
O6 Ni2 Ni1 135.45(9) . . ?
O2 Ni2 Ni1 46.56(9) . . ?
Ni3 Ni2 Ni1 177.50(3) . . ?
O1 Ni1 N2 87.35(13) . . ?
O1 Ni1 N5 162.74(15) . . ?
N2 Ni1 N5 88.94(16) . . ?
O1 Ni1 O3 78.05(12) . . ?
N2 Ni1 O3 162.44(14) . . ?
N5 Ni1 O3 107.85(14) . . ?
O1 Ni1 N8 107.68(14) . . ?
N2 Ni1 N8 88.71(16) . . ?
N5 Ni1 N8 89.07(16) . . ?
O3 Ni1 N8 86.54(14) . . ?
O1 Ni1 O2 77.87(12) . . ?
N2 Ni1 O2 108.19(15) . . ?
N5 Ni1 O2 87.31(14) . . ?
O3 Ni1 O2 78.44(13) . . ?
N8 Ni1 O2 162.63(15) . . ?
O1 Ni1 Ni2 46.70(9) . . ?
N2 Ni1 Ni2 126.62(10) . . ?
N5 Ni1 Ni2 126.03(11) . . ?
O3 Ni1 Ni2 46.58(9) . . ?
N8 Ni1 Ni2 125.45(11) . . ?
O2 Ni1 Ni2 46.78(9) . . ?
N7 P1 N4 106.2(2) . . ?
N7 P1 N1 106.3(2) . . ?
N4 P1 N1 106.3(2) . . ?
N7 P1 S1 112.16(15) . . ?
N4 P1 S1 112.25(15) . . ?
N1 P1 S1 113.08(15) . . ?
N16 P2 N13 107.1(2) . . ?
N16 P2 N10 106.8(2) . . ?
N13 P2 N10 105.5(2) . . ?
N16 P2 S2 111.69(15) . . ?
N13 P2 S2 112.48(15) . . ?
N10 P2 S2 112.82(15) . . ?
C76 Cl8 C76A 22.9(7) . . ?
N2 N1 C1 112.9(4) . . ?
N2 N1 P1 112.2(3) . . ?
C1 N1 P1 119.5(3) . . ?
C2 N2 N1 112.0(4) . . ?
C2 N2 Ni1 128.7(3) . . ?
N1 N2 Ni1 118.6(3) . . ?
C6 N3 C11 120.3(4) . . ?
C6 N3 C9 120.5(4) . . ?
C11 N3 C9 116.1(4) . . ?
N5 N4 C13 113.8(4) . . ?
N5 N4 P1 113.4(3) . . ?
C13 N4 P1 120.0(3) . . ?
C14 N5 N4 113.4(4) . . ?
C14 N5 Ni1 128.0(3) . . ?
N4 N5 Ni1 117.6(3) . . ?
C18 N6 C21 124.1(5) . . ?
C18 N6 C23A 119.3(6) . . ?
C21 N6 C23A 112.4(6) . . ?
C18 N6 C23 115.6(6) . . ?
C21 N6 C23 114.4(6) . . ?
C23A N6 C23 46.9(6) . . ?
N8 N7 C25 112.9(3) . . ?
N8 N7 P1 112.7(3) . . ?
C25 N7 P1 119.5(3) . . ?
C26 N8 N7 113.1(4) . . ?
C26 N8 Ni1 127.8(3) . . ?
N7 N8 Ni1 117.7(3) . . ?
C30 N9 C35 119.5(4) . . ?
C30 N9 C33 120.1(4) . . ?
C35 N9 C33 119.0(4) . . ?
N11 N10 C37 112.1(3) . . ?
N11 N10 P2 111.8(3) . . ?
C37 N10 P2 118.7(3) . . ?
C38 N11 N10 112.5(4) . . ?
C38 N11 Ni3 128.1(3) . . ?
N10 N11 Ni3 118.3(3) . . ?
C42 N12 C45 122.9(5) . . ?
C42 N12 C47 122.1(4) . . ?
C45 N12 C47 114.8(4) . . ?
N14 N13 C49 113.4(4) . . ?
N14 N13 P2 113.6(3) . . ?
C49 N13 P2 119.9(3) . . ?
C50 N14 N13 113.9(4) . . ?
C50 N14 Ni3 127.8(3) . . ?
N13 N14 Ni3 118.0(3) . . ?
C54 N15 C59 121.1(4) . . ?
C54 N15 C57 120.7(4) . . ?
C59 N15 C57 117.6(4) . . ?
N17 N16 C61 113.5(4) . . ?
N17 N16 P2 112.7(3) . . ?
C61 N16 P2 119.1(3) . . ?
C62 N17 N16 113.3(4) . . ?
C62 N17 Ni3 128.1(3) . . ?
N16 N17 Ni3 118.3(3) . . ?
C66 N18 C71 121.4(4) . . ?
C66 N18 C69 122.0(4) . . ?
C71 N18 C69 116.4(4) . . ?
C4 O1 Ni1 131.9(3) . . ?
C4 O1 Ni2 131.5(3) . . ?
Ni1 O1 Ni2 87.69(12) . . ?
C16 O2 Ni1 131.2(3) . . ?
C16 O2 Ni2 133.1(3) . . ?
Ni1 O2 Ni2 86.65(12) . . ?
C28 O3 Ni1 131.9(3) . . ?
C28 O3 Ni2 132.4(3) . . ?
Ni1 O3 Ni2 87.06(13) . . ?
C40 O4 Ni3 131.2(3) . . ?
C40 O4 Ni2 126.6(3) . . ?
Ni3 O4 Ni2 86.99(12) . . ?
C52 O5 Ni3 130.5(3) . . ?
C52 O5 Ni2 126.6(3) . . ?
Ni3 O5 Ni2 86.58(12) . . ?
C64 O6 Ni3 130.1(3) . . ?
C64 O6 Ni2 127.5(3) . . ?
Ni3 O6 Ni2 85.76(12) . . ?
N1 C1 H1A 109.5 . . ?
N1 C1 H1B 109.5 . . ?
H1A C1 H1B 109.5 . . ?
N1 C1 H1C 109.5 . . ?
H1A C1 H1C 109.5 . . ?
H1B C1 H1C 109.5 . . ?
N2 C2 C3 126.0(4) . . ?
N2 C2 H2 117.0 . . ?
C3 C2 H2 117.0 . . ?
C8 C3 C4 117.0(4) . . ?
C8 C3 C2 118.9(4) . . ?
C4 C3 C2 124.1(4) . . ?
O1 C4 C5 118.6(4) . . ?
O1 C4 C3 121.8(4) . . ?
C5 C4 C3 119.5(4) . . ?
C4 C5 C6 122.9(4) . . ?
C4 C5 H5 118.6 . . ?
C6 C5 H5 118.6 . . ?
N3 C6 C5 120.8(4) . . ?
N3 C6 C7 122.0(4) . . ?
C5 C6 C7 117.2(4) . . ?
C8 C7 C6 119.8(4) . . ?
C8 C7 H7 120.1 . . ?
C6 C7 H7 120.1 . . ?
C7 C8 C3 123.6(5) . . ?
C7 C8 H8 118.2 . . ?
C3 C8 H8 118.2 . . ?
N3 C9 C10 112.5(4) . . ?
N3 C9 H9A 109.1 . . ?
C10 C9 H9A 109.1 . . ?
N3 C9 H9B 109.1 . . ?
C10 C9 H9B 109.1 . . ?
H9A C9 H9B 107.8 . . ?
C9 C10 H10A 109.5 . . ?
C9 C10 H10B 109.5 . . ?
H10A C10 H10B 109.5 . . ?
C9 C10 H10C 109.5 . . ?
H10A C10 H10C 109.5 . . ?
H10B C10 H10C 109.5 . . ?
N3 C11 C12 113.6(4) . . ?
N3 C11 H11A 108.8 . . ?
C12 C11 H11A 108.8 . . ?
N3 C11 H11B 108.8 . . ?
C12 C11 H11B 108.8 . . ?
H11A C11 H11B 107.7 . . ?
C11 C12 H12A 109.5 . . ?
C11 C12 H12B 109.5 . . ?
H12A C12 H12B 109.5 . . ?
C11 C12 H12C 109.5 . . ?
H12A C12 H12C 109.5 . . ?
H12B C12 H12C 109.5 . . ?
N4 C13 H13A 109.5 . . ?
N4 C13 H13B 109.5 . . ?
H13A C13 H13B 109.5 . . ?
N4 C13 H13C 109.5 . . ?
H13A C13 H13C 109.5 . . ?
H13B C13 H13C 109.5 . . ?
N5 C14 C15 126.8(4) . . ?
N5 C14 H14 116.6 . . ?
C15 C14 H14 116.6 . . ?
C20 C15 C14 117.6(4) . . ?
C20 C15 C16 117.4(4) . . ?
C14 C15 C16 125.0(4) . . ?
O2 C16 C17 120.2(4) . . ?
O2 C16 C15 121.5(4) . . ?
C17 C16 C15 118.3(5) . . ?
C16 C17 C18 123.4(5) . . ?
C16 C17 H17 118.3 . . ?
C18 C17 H17 118.3 . . ?
N6 C18 C19 120.4(5) . . ?
N6 C18 C17 121.6(5) . . ?
C19 C18 C17 118.0(5) . . ?
C20 C19 C18 119.8(5) . . ?
C20 C19 H19 120.1 . . ?
C18 C19 H19 120.1 . . ?
C19 C20 C15 123.1(5) . . ?
C19 C20 H20 118.5 . . ?
C15 C20 H20 118.5 . . ?
N6 C21 C22 112.7(6) . . ?
N6 C21 H21A 109.0 . . ?
C22 C21 H21A 109.0 . . ?
N6 C21 H21B 109.0 . . ?
C22 C21 H21B 109.0 . . ?
H21A C21 H21B 107.8 . . ?
C21 C22 H22A 109.5 . . ?
C21 C22 H22B 109.5 . . ?
H22A C22 H22B 109.5 . . ?
C21 C22 H22C 109.5 . . ?
H22A C22 H22C 109.5 . . ?
H22B C22 H22C 109.5 . . ?
N7 C25 H25A 109.5 . . ?
N7 C25 H25B 109.5 . . ?
H25A C25 H25B 109.5 . . ?
N7 C25 H25C 109.5 . . ?
H25A C25 H25C 109.5 . . ?
H25B C25 H25C 109.5 . . ?
N8 C26 C27 127.2(4) . . ?
N8 C26 H26 116.4 . . ?
C27 C26 H26 116.4 . . ?
C32 C27 C28 117.7(4) . . ?
C32 C27 C26 118.3(4) . . ?
C28 C27 C26 124.0(5) . . ?
O3 C28 C29 118.9(4) . . ?
O3 C28 C27 122.1(4) . . ?
C29 C28 C27 119.0(5) . . ?
C30 C29 C28 121.7(5) . . ?
C30 C29 H29 119.1 . . ?
C28 C29 H29 119.1 . . ?
N9 C30 C29 120.5(5) . . ?
N9 C30 C31 120.6(5) . . ?
C29 C30 C31 118.9(4) . . ?
C32 C31 C30 119.1(5) . . ?
C32 C31 H31 120.5 . . ?
C30 C31 H31 120.5 . . ?
C31 C32 C27 123.6(5) . . ?
C31 C32 H32 118.2 . . ?
C27 C32 H32 118.2 . . ?
N9 C33 C34 113.6(4) . . ?
N9 C33 H33A 108.8 . . ?
C34 C33 H33A 108.8 . . ?
N9 C33 H33B 108.8 . . ?
C34 C33 H33B 108.8 . . ?
H33A C33 H33B 107.7 . . ?
C33 C34 H34A 109.5 . . ?
C33 C34 H34B 109.5 . . ?
H34A C34 H34B 109.5 . . ?
C33 C34 H34C 109.5 . . ?
H34A C34 H34C 109.5 . . ?
H34B C34 H34C 109.5 . . ?
N9 C35 C36 114.8(4) . . ?
N9 C35 H35A 108.6 . . ?
C36 C35 H35A 108.6 . . ?
N9 C35 H35B 108.6 . . ?
C36 C35 H35B 108.6 . . ?
H35A C35 H35B 107.5 . . ?
C35 C36 H36A 109.5 . . ?
C35 C36 H36B 109.5 . . ?
H36A C36 H36B 109.5 . . ?
C35 C36 H36C 109.5 . . ?
H36A C36 H36C 109.5 . . ?
H36B C36 H36C 109.5 . . ?
N10 C37 H37A 109.5 . . ?
N10 C37 H37B 109.5 . . ?
H37A C37 H37B 109.5 . . ?
N10 C37 H37C 109.5 . . ?
H37A C37 H37C 109.5 . . ?
H37B C37 H37C 109.5 . . ?
N11 C38 C39 125.7(5) . . ?
N11 C38 H38 117.1 . . ?
C39 C38 H38 117.1 . . ?
C44 C39 C38 118.8(5) . . ?
C44 C39 C40 116.4(5) . . ?
C38 C39 C40 124.8(5) . . ?
O4 C40 C41 119.7(4) . . ?
O4 C40 C39 121.4(4) . . ?
C41 C40 C39 118.9(5) . . ?
C42 C41 C40 123.4(5) . . ?
C42 C41 H41 118.3 . . ?
C40 C41 H41 118.3 . . ?
N12 C42 C41 120.5(5) . . ?
N12 C42 C43 121.9(5) . . ?
C41 C42 C43 117.6(5) . . ?
C44 C43 C42 120.2(5) . . ?
C44 C43 H43 119.9 . . ?
C42 C43 H43 119.9 . . ?
C43 C44 C39 123.5(5) . . ?
C43 C44 H44 118.3 . . ?
C39 C44 H44 118.3 . . ?
N12 C45 C46 112.1(4) . . ?
N12 C45 H45A 109.2 . . ?
C46 C45 H45A 109.2 . . ?
N12 C45 H45B 109.2 . . ?
C46 C45 H45B 109.2 . . ?
H45A C45 H45B 107.9 . . ?
C45 C46 H46A 109.5 . . ?
C45 C46 H46B 109.5 . . ?
H46A C46 H46B 109.5 . . ?
C45 C46 H46C 109.5 . . ?
H46A C46 H46C 109.5 . . ?
H46B C46 H46C 109.5 . . ?
N12 C47 C48 113.0(4) . . ?
N12 C47 H47A 109.0 . . ?
C48 C47 H47A 109.0 . . ?
N12 C47 H47B 109.0 . . ?
C48 C47 H47B 109.0 . . ?
H47A C47 H47B 107.8 . . ?
C47 C48 H48A 109.5 . . ?
C47 C48 H48B 109.5 . . ?
H48A C48 H48B 109.5 . . ?
C47 C48 H48C 109.5 . . ?
H48A C48 H48C 109.5 . . ?
H48B C48 H48C 109.5 . . ?
N13 C49 H49A 109.5 . . ?
N13 C49 H49B 109.5 . . ?
H49A C49 H49B 109.5 . . ?
N13 C49 H49C 109.5 . . ?
H49A C49 H49C 109.5 . . ?
H49B C49 H49C 109.5 . . ?
N14 C50 C51 125.8(4) . . ?
N14 C50 H50 117.1 . . ?
C51 C50 H50 117.1 . . ?
C52 C51 C50 125.7(4) . . ?
C52 C51 C56 116.7(4) . . ?
C50 C51 C56 117.5(4) . . ?
O5 C52 C53 118.2(4) . . ?
O5 C52 C51 121.3(4) . . ?
C53 C52 C51 120.4(4) . . ?
C52 C53 C54 122.0(4) . . ?
C52 C53 H53 119.0 . . ?
C54 C53 H53 119.0 . . ?
N15 C54 C55 121.7(4) . . ?
N15 C54 C53 120.6(5) . . ?
C55 C54 C53 117.7(4) . . ?
C56 C55 C54 120.6(5) . . ?
C56 C55 H55 119.7 . . ?
C54 C55 H55 119.7 . . ?
C55 C56 C51 122.5(5) . . ?
C55 C56 H56 118.8 . . ?
C51 C56 H56 118.8 . . ?
N15 C57 C58 110.4(5) . . ?
N15 C57 H57A 109.6 . . ?
C58 C57 H57A 109.6 . . ?
N15 C57 H57B 109.6 . . ?
C58 C57 H57B 109.6 . . ?
H57A C57 H57B 108.1 . . ?
C57 C58 H58A 109.5 . . ?
C57 C58 H58B 109.5 . . ?
H58A C58 H58B 109.5 . . ?
C57 C58 H58C 109.5 . . ?
H58A C58 H58C 109.5 . . ?
H58B C58 H58C 109.5 . . ?
N15 C59 C60 114.9(5) . . ?
N15 C59 H59A 108.5 . . ?
C60 C59 H59A 108.5 . . ?
N15 C59 H59B 108.5 . . ?
C60 C59 H59B 108.5 . . ?
H59A C59 H59B 107.5 . . ?
C59 C60 H60A 109.5 . . ?
C59 C60 H60B 109.5 . . ?
H60A C60 H60B 109.5 . . ?
C59 C60 H60C 109.5 . . ?
H60A C60 H60C 109.5 . . ?
H60B C60 H60C 109.5 . . ?
N16 C61 H61A 109.5 . . ?
N16 C61 H61B 109.5 . . ?
H61A C61 H61B 109.5 . . ?
N16 C61 H61C 109.5 . . ?
H61A C61 H61C 109.5 . . ?
H61B C61 H61C 109.5 . . ?
N17 C62 C63 126.7(4) . . ?
N17 C62 H62 116.6 . . ?
C63 C62 H62 116.6 . . ?
C62 C63 C68 117.6(4) . . ?
C62 C63 C64 125.4(4) . . ?
C68 C63 C64 117.0(4) . . ?
O6 C64 C65 119.3(4) . . ?
O6 C64 C63 120.9(4) . . ?
C65 C64 C63 119.8(4) . . ?
C64 C65 C66 122.4(4) . . ?
C64 C65 H65 118.8 . . ?
C66 C65 H65 118.8 . . ?
N18 C66 C65 120.6(5) . . ?
N18 C66 C67 121.5(5) . . ?
C65 C66 C67 117.9(5) . . ?
C68 C67 C66 120.5(5) . . ?
C68 C67 H67 119.8 . . ?
C66 C67 H67 119.8 . . ?
C67 C68 C63 122.5(5) . . ?
C67 C68 H68 118.8 . . ?
C63 C68 H68 118.8 . . ?
N18 C69 C70 112.5(5) . . ?
N18 C69 H69A 109.1 . . ?
C70 C69 H69A 109.1 . . ?
N18 C69 H69B 109.1 . . ?
C70 C69 H69B 109.1 . . ?
H69A C69 H69B 107.8 . . ?
C69 C70 H70A 109.5 . . ?
C69 C70 H70B 109.5 . . ?
H70A C70 H70B 109.5 . . ?
C69 C70 H70C 109.5 . . ?
H70A C70 H70C 109.5 . . ?
H70B C70 H70C 109.5 . . ?
N18 C71 C72 112.9(5) . . ?
N18 C71 H71A 109.0 . . ?
C72 C71 H71A 109.0 . . ?
N18 C71 H71B 109.0 . . ?
C72 C71 H71B 109.0 . . ?
H71A C71 H71B 107.8 . . ?
C71 C72 H72A 109.5 . . ?
C71 C72 H72B 109.5 . . ?
H72A C72 H72B 109.5 . . ?
C71 C72 H72C 109.5 . . ?
H72A C72 H72C 109.5 . . ?
H72B C72 H72C 109.5 . . ?
Cl2 C73 Cl1 111.7(3) . . ?
Cl2 C73 H73A 109.3 . . ?
Cl1 C73 H73A 109.3 . . ?
Cl2 C73 H73B 109.3 . . ?
Cl1 C73 H73B 109.3 . . ?
H73A C73 H73B 107.9 . . ?
Cl4 C74 Cl3A 111.4(5) . . ?
Cl4 C74 Cl3 110.7(4) . . ?
Cl3A C74 Cl3 21.74(18) . . ?
Cl4 C74 Cl4A 5.7(3) . . ?
Cl3A C74 Cl4A 112.9(4) . . ?
Cl3 C74 Cl4A 110.0(4) . . ?
Cl4 C74 H74A 109.5 . . ?
Cl3A C74 H74A 89.6 . . ?
Cl3 C74 H74A 109.5 . . ?
Cl4A C74 H74A 114.7 . . ?
Cl4 C74 H74B 109.5 . . ?
Cl3A C74 H74B 126.1 . . ?
Cl3 C74 H74B 109.5 . . ?
Cl4A C74 H74B 105.0 . . ?
H74A C74 H74B 108.1 . . ?
Cl5 C75 Cl6 108.3(8) . . ?
C24 C23 N6 153.6(14) . . ?
Cl8 C76 Cl7 107.3(9) . . ?
C24A C23A N6 152.7(16) . . ?
Cl7A C76A Cl8 113.1(7) . . ?

loop_
_geom_bond_atom_site_label_1
_geom_bond_atom_site_label_2
_geom_bond_distance
_geom_bond_site_symmetry_2
_geom_bond_publ_flag
Ni3 N17 2.021(4) . ?
Ni3 N14 2.036(4) . ?
Ni3 O4 2.036(3) . ?
Ni3 N11 2.040(4) . ?
Ni3 O5 2.040(3) . ?
Ni3 O6 2.062(3) . ?
Ni3 Ni2 2.8127(8) . ?
Ni2 O4 2.050(3) . ?
Ni2 O5 2.062(3) . ?
Ni2 O3 2.065(3) . ?
Ni2 O1 2.067(3) . ?
Ni2 O6 2.072(3) . ?
Ni2 O2 2.072(3) . ?
Ni2 Ni1 2.8387(8) . ?
Ni1 O1 2.030(3) . ?
Ni1 N2 2.031(4) . ?
Ni1 N5 2.034(4) . ?
Ni1 O3 2.057(3) . ?
Ni1 N8 2.059(4) . ?
Ni1 O2 2.065(3) . ?
P1 N7 1.671(4) . ?
P1 N4 1.681(4) . ?
P1 N1 1.681(4) . ?
P1 S1 1.9357(17) . ?
P2 N16 1.668(4) . ?
P2 N13 1.673(4) . ?
P2 N10 1.675(4) . ?
P2 S2 1.9371(18) . ?
Cl1 C73 1.771(6) . ?
Cl2 C73 1.751(6) . ?
Cl3 C74 1.844(8) . ?
Cl4 C74 1.592(8) . ?
Cl7 C76 1.716(17) . ?
Cl3A C74 1.654(8) . ?
Cl4A C74 1.904(8) . ?
Cl7A C76A 1.764(14) . ?
Cl5 C75 1.773(15) . ?
Cl6 C75 1.813(16) . ?
Cl8 C76 1.557(16) . ?
Cl8 C76A 1.831(13) . ?
N1 N2 1.463(5) . ?
N1 C1 1.463(6) . ?
N2 C2 1.308(6) . ?
N3 C6 1.375(6) . ?
N3 C11 1.463(6) . ?
N3 C9 1.466(6) . ?
N4 N5 1.444(5) . ?
N4 C13 1.473(6) . ?
N5 C14 1.287(6) . ?
N6 C18 1.374(7) . ?
N6 C21 1.442(7) . ?
N6 C23A 1.584(12) . ?
N6 C23 1.591(13) . ?
N7 N8 1.458(5) . ?
N7 C25 1.476(6) . ?
N8 C26 1.282(6) . ?
N9 C30 1.392(6) . ?
N9 C35 1.462(6) . ?
N9 C33 1.470(6) . ?
N10 N11 1.462(5) . ?
N10 C37 1.473(6) . ?
N11 C38 1.294(6) . ?
N12 C42 1.372(6) . ?
N12 C45 1.448(6) . ?
N12 C47 1.466(7) . ?
N13 N14 1.450(5) . ?
N13 C49 1.461(7) . ?
N14 C50 1.297(6) . ?
N15 C54 1.373(6) . ?
N15 C59 1.453(7) . ?
N15 C57 1.469(6) . ?
N16 N17 1.449(5) . ?
N16 C61 1.483(6) . ?
N17 C62 1.293(6) . ?
N18 C66 1.379(6) . ?
N18 C71 1.452(7) . ?
N18 C69 1.458(6) . ?
O1 C4 1.327(5) . ?
O2 C16 1.307(6) . ?
O3 C28 1.309(6) . ?
O4 C40 1.315(5) . ?
O5 C52 1.323(5) . ?
O6 C64 1.324(5) . ?
C1 H1A 0.9800 . ?
C1 H1B 0.9800 . ?
C1 H1C 0.9800 . ?
C2 C3 1.434(6) . ?
C2 H2 0.9500 . ?
C3 C8 1.398(6) . ?
C3 C4 1.428(6) . ?
C4 C5 1.390(6) . ?
C5 C6 1.398(6) . ?
C5 H5 0.9500 . ?
C6 C7 1.427(7) . ?
C7 C8 1.369(6) . ?
C7 H7 0.9500 . ?
C8 H8 0.9500 . ?
C9 C10 1.514(7) . ?
C9 H9A 0.9900 . ?
C9 H9B 0.9900 . ?
C10 H10A 0.9800 . ?
C10 H10B 0.9800 . ?
C10 H10C 0.9800 . ?
C11 C12 1.528(7) . ?
C11 H11A 0.9900 . ?
C11 H11B 0.9900 . ?
C12 H12A 0.9800 . ?
C12 H12B 0.9800 . ?
C12 H12C 0.9800 . ?
C13 H13A 0.9800 . ?
C13 H13B 0.9800 . ?
C13 H13C 0.9800 . ?
C14 C15 1.424(7) . ?
C14 H14 0.9500 . ?
C15 C20 1.416(7) . ?
C15 C16 1.426(6) . ?
C16 C17 1.386(7) . ?
C17 C18 1.399(7) . ?
C17 H17 0.9500 . ?
C18 C19 1.397(7) . ?
C19 C20 1.366(7) . ?
C19 H19 0.9500 . ?
C20 H20 0.9500 . ?
C21 C22 1.498(8) . ?
C21 H21A 0.9900 . ?
C21 H21B 0.9900 . ?
C22 H22A 0.9800 . ?
C22 H22B 0.9800 . ?
C22 H22C 0.9800 . ?
C25 H25A 0.9800 . ?
C25 H25B 0.9800 . ?
C25 H25C 0.9800 . ?
C26 C27 1.432(6) . ?
C26 H26 0.9500 . ?
C27 C32 1.405(7) . ?
C27 C28 1.420(6) . ?
C28 C29 1.409(6) . ?
C29 C30 1.394(7) . ?
C29 H29 0.9500 . ?
C30 C31 1.420(7) . ?
C31 C32 1.363(7) . ?
C31 H31 0.9500 . ?
C32 H32 0.9500 . ?
C33 C34 1.503(7) . ?
C33 H33A 0.9900 . ?
C33 H33B 0.9900 . ?
C34 H34A 0.9800 . ?
C34 H34B 0.9800 . ?
C34 H34C 0.9800 . ?
C35 C36 1.538(7) . ?
C35 H35A 0.9900 . ?
C35 H35B 0.9900 . ?
C36 H36A 0.9800 . ?
C36 H36B 0.9800 . ?
C36 H36C 0.9800 . ?
C37 H37A 0.9800 . ?
C37 H37B 0.9800 . ?
C37 H37C 0.9800 . ?
C38 C39 1.430(7) . ?
C38 H38 0.9500 . ?
C39 C44 1.414(7) . ?
C39 C40 1.431(7) . ?
C40 C41 1.391(6) . ?
C41 C42 1.388(7) . ?
C41 H41 0.9500 . ?
C42 C43 1.406(7) . ?
C43 C44 1.361(7) . ?
C43 H43 0.9500 . ?
C44 H44 0.9500 . ?
C45 C46 1.535(8) . ?
C45 H45A 0.9900 . ?
C45 H45B 0.9900 . ?
C46 H46A 0.9800 . ?
C46 H46B 0.9800 . ?
C46 H46C 0.9800 . ?
C47 C48 1.538(8) . ?
C47 H47A 0.9900 . ?
C47 H47B 0.9900 . ?
C48 H48A 0.9800 . ?
C48 H48B 0.9800 . ?
C48 H48C 0.9800 . ?
C49 H49A 0.9800 . ?
C49 H49B 0.9800 . ?
C49 H49C 0.9800 . ?
C50 C51 1.423(6) . ?
C50 H50 0.9500 . ?
C51 C52 1.417(6) . ?
C51 C56 1.428(6) . ?
C52 C53 1.387(6) . ?
C53 C54 1.413(6) . ?
C53 H53 0.9500 . ?
C54 C55 1.407(7) . ?
C55 C56 1.369(7) . ?
C55 H55 0.9500 . ?
C56 H56 0.9500 . ?
C57 C58 1.565(9) . ?
C57 H57A 0.9900 . ?
C57 H57B 0.9900 . ?
C58 H58A 0.9800 . ?
C58 H58B 0.9800 . ?
C58 H58C 0.9800 . ?
C59 C60 1.514(8) . ?
C59 H59A 0.9900 . ?
C59 H59B 0.9900 . ?
C60 H60A 0.9800 . ?
C60 H60B 0.9800 . ?
C60 H60C 0.9800 . ?
C61 H61A 0.9800 . ?
C61 H61B 0.9800 . ?
C61 H61C 0.9800 . ?
C62 C63 1.415(6) . ?
C62 H62 0.9500 . ?
C63 C68 1.419(6) . ?
C63 C64 1.432(6) . ?
C64 C65 1.391(6) . ?
C65 C66 1.396(7) . ?
C65 H65 0.9500 . ?
C66 C67 1.418(7) . ?
C67 C68 1.368(7) . ?
C67 H67 0.9500 . ?
C68 H68 0.9500 . ?
C69 C70 1.516(8) . ?
C69 H69A 0.9900 . ?
C69 H69B 0.9900 . ?
C70 H70A 0.9800 . ?
C70 H70B 0.9800 . ?
C70 H70C 0.9800 . ?
C71 C72 1.512(7) . ?
C71 H71A 0.9900 . ?
C71 H71B 0.9900 . ?
C72 H72A 0.9800 . ?
C72 H72B 0.9800 . ?
C72 H72C 0.9800 . ?
C73 H73A 0.9900 . ?
C73 H73B 0.9900 . ?
C74 H74A 0.9900 . ?
C74 H74B 0.9900 . ?
C23 C24 0.953(13) . ?
C23A C24A 0.858(14) . ?

loop_
_geom_torsion_atom_site_label_1
_geom_torsion_atom_site_label_2
_geom_torsion_atom_site_label_3
_geom_torsion_atom_site_label_4
_geom_torsion
_geom_torsion_site_symmetry_1
_geom_torsion_site_symmetry_2
_geom_torsion_site_symmetry_3
_geom_torsion_site_symmetry_4
_geom_torsion_publ_flag
N17 Ni3 Ni2 O4 -76.92(18) . . . . ?
N14 Ni3 Ni2 O4 162.43(18) . . . . ?
N11 Ni3 Ni2 O4 42.45(17) . . . . ?
O5 Ni3 Ni2 O4 121.27(17) . . . . ?
O6 Ni3 Ni2 O4 -119.43(17) . . . . ?
N17 Ni3 Ni2 O5 161.82(19) . . . . ?
N14 Ni3 Ni2 O5 41.16(19) . . . . ?
O4 Ni3 Ni2 O5 -121.27(17) . . . . ?
N11 Ni3 Ni2 O5 -78.82(18) . . . . ?
O6 Ni3 Ni2 O5 119.31(17) . . . . ?
N17 Ni3 Ni2 O3 -151.75(19) . . . . ?
N14 Ni3 Ni2 O3 87.60(19) . . . . ?
O4 Ni3 Ni2 O3 -74.83(17) . . . . ?
N11 Ni3 Ni2 O3 -32.38(18) . . . . ?
O5 Ni3 Ni2 O3 46.44(18) . . . . ?
O6 Ni3 Ni2 O3 165.74(17) . . . . ?
N17 Ni3 Ni2 O1 -35.3(2) . . . . ?
N14 Ni3 Ni2 O1 -155.94(19) . . . . ?
O4 Ni3 Ni2 O1 41.63(18) . . . . ?
N11 Ni3 Ni2 O1 84.08(18) . . . . ?
O5 Ni3 Ni2 O1 162.89(19) . . . . ?
O6 Ni3 Ni2 O1 -77.80(17) . . . . ?
N17 Ni3 Ni2 O6 42.51(19) . . . . ?
N14 Ni3 Ni2 O6 -78.14(19) . . . . ?
O4 Ni3 Ni2 O6 119.43(17) . . . . ?
N11 Ni3 Ni2 O6 161.88(18) . . . . ?
O5 Ni3 Ni2 O6 -119.31(17) . . . . ?
N17 Ni3 Ni2 O2 87.7(2) . . . . ?
N14 Ni3 Ni2 O2 -32.9(2) . . . . ?
O4 Ni3 Ni2 O2 164.64(18) . . . . ?
N11 Ni3 Ni2 O2 -152.91(18) . . . . ?
O5 Ni3 Ni2 O2 -74.09(18) . . . . ?
O6 Ni3 Ni2 O2 45.22(18) . . . . ?
N17 Ni3 Ni2 Ni1 -123.9(6) . . . . ?
N14 Ni3 Ni2 Ni1 115.4(7) . . . . ?
O4 Ni3 Ni2 Ni1 -47.0(7) . . . . ?
N11 Ni3 Ni2 Ni1 -4.5(7) . . . . ?
O5 Ni3 Ni2 Ni1 74.3(7) . . . . ?
O6 Ni3 Ni2 Ni1 -166.4(7) . . . . ?
O4 Ni2 Ni1 O1 45.75(17) . . . . ?
O5 Ni2 Ni1 O1 163.09(18) . . . . ?
O3 Ni2 Ni1 O1 120.00(18) . . . . ?
O6 Ni2 Ni1 O1 -74.77(18) . . . . ?
O2 Ni2 Ni1 O1 -119.30(18) . . . . ?
Ni3 Ni2 Ni1 O1 91.1(7) . . . . ?
O4 Ni2 Ni1 N2 84.52(18) . . . . ?
O5 Ni2 Ni1 N2 -158.14(19) . . . . ?
O3 Ni2 Ni1 N2 158.77(19) . . . . ?
O1 Ni2 Ni1 N2 38.77(19) . . . . ?
O6 Ni2 Ni1 N2 -35.99(19) . . . . ?
O2 Ni2 Ni1 N2 -80.53(19) . . . . ?
Ni3 Ni2 Ni1 N2 129.8(6) . . . . ?
O4 Ni2 Ni1 N5 -154.67(19) . . . . ?
O5 Ni2 Ni1 N5 -37.3(2) . . . . ?
O3 Ni2 Ni1 N5 -80.42(19) . . . . ?
O1 Ni2 Ni1 N5 159.6(2) . . . . ?
O6 Ni2 Ni1 N5 84.8(2) . . . . ?
O2 Ni2 Ni1 N5 40.3(2) . . . . ?
Ni3 Ni2 Ni1 N5 -109.4(7) . . . . ?
O4 Ni2 Ni1 O3 -74.25(17) . . . . ?
O5 Ni2 Ni1 O3 43.09(18) . . . . ?
O1 Ni2 Ni1 O3 -120.00(18) . . . . ?
O6 Ni2 Ni1 O3 165.24(18) . . . . ?
O2 Ni2 Ni1 O3 120.70(18) . . . . ?
Ni3 Ni2 Ni1 O3 -28.9(7) . . . . ?
O4 Ni2 Ni1 N8 -35.13(18) . . . . ?
O5 Ni2 Ni1 N8 82.21(19) . . . . ?
O3 Ni2 Ni1 N8 39.12(18) . . . . ?
O1 Ni2 Ni1 N8 -80.88(18) . . . . ?
O6 Ni2 Ni1 N8 -155.64(18) . . . . ?
O2 Ni2 Ni1 N8 159.82(18) . . . . ?
Ni3 Ni2 Ni1 N8 10.2(7) . . . . ?
O4 Ni2 Ni1 O2 165.05(17) . . . . ?
O5 Ni2 Ni1 O2 -77.61(18) . . . . ?
O3 Ni2 Ni1 O2 -120.70(18) . . . . ?
O1 Ni2 Ni1 O2 119.30(18) . . . . ?
O6 Ni2 Ni1 O2 44.53(18) . . . . ?
Ni3 Ni2 Ni1 O2 -149.6(7) . . . . ?
N7 P1 N1 N2 38.0(3) . . . . ?
N4 P1 N1 N2 -74.9(3) . . . . ?
S1 P1 N1 N2 161.5(2) . . . . ?
N7 P1 N1 C1 173.5(3) . . . . ?
N4 P1 N1 C1 60.6(4) . . . . ?
S1 P1 N1 C1 -63.0(4) . . . . ?
C1 N1 N2 C2 84.2(5) . . . . ?
P1 N1 N2 C2 -137.3(3) . . . . ?
C1 N1 N2 Ni1 -105.1(4) . . . . ?
P1 N1 N2 Ni1 33.4(4) . . . . ?
O1 Ni1 N2 C2 -2.5(4) . . . . ?
N5 Ni1 N2 C2 -165.6(4) . . . . ?
O3 Ni1 N2 C2 31.0(7) . . . . ?
N8 Ni1 N2 C2 105.3(4) . . . . ?
O2 Ni1 N2 C2 -78.8(4) . . . . ?
Ni2 Ni1 N2 C2 -29.7(5) . . . . ?
O1 Ni1 N2 N1 -171.5(3) . . . . ?
N5 Ni1 N2 N1 25.4(3) . . . . ?
O3 Ni1 N2 N1 -137.9(4) . . . . ?
N8 Ni1 N2 N1 -63.7(3) . . . . ?
O2 Ni1 N2 N1 112.2(3) . . . . ?
Ni2 Ni1 N2 N1 161.4(2) . . . . ?
N7 P1 N4 N5 -77.1(4) . . . . ?
N1 P1 N4 N5 35.8(4) . . . . ?
S1 P1 N4 N5 160.0(3) . . . . ?
N7 P1 N4 C13 62.0(4) . . . . ?
N1 P1 N4 C13 174.9(3) . . . . ?
S1 P1 N4 C13 -60.9(4) . . . . ?
C13 N4 N5 C14 83.9(5) . . . . ?
P1 N4 N5 C14 -134.4(4) . . . . ?
C13 N4 N5 Ni1 -106.7(4) . . . . ?
P1 N4 N5 Ni1 35.0(4) . . . . ?
O1 Ni1 N5 C14 25.7(8) . . . . ?
N2 Ni1 N5 C14 103.3(5) . . . . ?
O3 Ni1 N5 C14 -81.9(5) . . . . ?
N8 Ni1 N5 C14 -168.0(5) . . . . ?
O2 Ni1 N5 C14 -4.9(4) . . . . ?
Ni2 Ni1 N5 C14 -33.1(5) . . . . ?
O1 Ni1 N5 N4 -141.9(4) . . . . ?
N2 Ni1 N5 N4 -64.4(3) . . . . ?
O3 Ni1 N5 N4 110.4(3) . . . . ?
N8 Ni1 N5 N4 24.4(3) . . . . ?
O2 Ni1 N5 N4 -172.6(3) . . . . ?
Ni2 Ni1 N5 N4 159.2(3) . . . . ?
N4 P1 N7 N8 36.0(3) . . . . ?
N1 P1 N7 N8 -77.0(3) . . . . ?
S1 P1 N7 N8 158.9(2) . . . . ?
N4 P1 N7 C25 172.1(3) . . . . ?
N1 P1 N7 C25 59.2(4) . . . . ?
S1 P1 N7 C25 -64.9(4) . . . . ?
C25 N7 N8 C26 87.7(5) . . . . ?
P1 N7 N8 C26 -133.2(4) . . . . ?
C25 N7 N8 Ni1 -105.1(4) . . . . ?
P1 N7 N8 Ni1 34.0(4) . . . . ?
O1 Ni1 N8 C26 -82.8(4) . . . . ?
N2 Ni1 N8 C26 -169.6(4) . . . . ?
N5 Ni1 N8 C26 101.4(4) . . . . ?
O3 Ni1 N8 C26 -6.5(4) . . . . ?
O2 Ni1 N8 C26 23.5(7) . . . . ?
Ni2 Ni1 N8 C26 -33.9(4) . . . . ?
O1 Ni1 N8 N7 112.1(3) . . . . ?
N2 Ni1 N8 N7 25.3(3) . . . . ?
N5 Ni1 N8 N7 -63.7(3) . . . . ?
O3 Ni1 N8 N7 -171.6(3) . . . . ?
O2 Ni1 N8 N7 -141.6(4) . . . . ?
Ni2 Ni1 N8 N7 161.0(2) . . . . ?
N16 P2 N10 N11 36.7(3) . . . . ?
N13 P2 N10 N11 -77.1(3) . . . . ?
S2 P2 N10 N11 159.7(2) . . . . ?
N16 P2 N10 C37 169.5(3) . . . . ?
N13 P2 N10 C37 55.8(4) . . . . ?
S2 P2 N10 C37 -67.4(4) . . . . ?
C37 N10 N11 C38 88.8(5) . . . . ?
P2 N10 N11 C38 -135.2(3) . . . . ?
C37 N10 N11 Ni3 -102.2(4) . . . . ?
P2 N10 N11 Ni3 33.9(4) . . . . ?
N17 Ni3 N11 C38 103.4(4) . . . . ?
N14 Ni3 N11 C38 -167.7(4) . . . . ?
O4 Ni3 N11 C38 -2.4(4) . . . . ?
O5 Ni3 N11 C38 -80.2(4) . . . . ?
O6 Ni3 N11 C38 24.7(8) . . . . ?
Ni2 Ni3 N11 C38 -31.9(4) . . . . ?
N17 Ni3 N11 N10 -63.7(3) . . . . ?
N14 Ni3 N11 N10 25.3(3) . . . . ?
O4 Ni3 N11 N10 -169.5(3) . . . . ?
O5 Ni3 N11 N10 112.7(3) . . . . ?
O6 Ni3 N11 N10 -142.4(4) . . . . ?
Ni2 Ni3 N11 N10 161.1(2) . . . . ?
N16 P2 N13 N14 -73.8(3) . . . . ?
N10 P2 N13 N14 39.7(4) . . . . ?
S2 P2 N13 N14 163.1(3) . . . . ?
N16 P2 N13 C49 65.0(4) . . . . ?
N10 P2 N13 C49 178.5(4) . . . . ?
S2 P2 N13 C49 -58.1(4) . . . . ?
C49 N13 N14 C50 75.1(5) . . . . ?
P2 N13 N14 C50 -143.4(4) . . . . ?
C49 N13 N14 Ni3 -110.5(4) . . . . ?
P2 N13 N14 Ni3 31.0(4) . . . . ?
N17 Ni3 N14 C50 -159.5(4) . . . . ?
O4 Ni3 N14 C50 34.0(8) . . . . ?
N11 Ni3 N14 C50 111.5(4) . . . . ?
O5 Ni3 N14 C50 5.3(4) . . . . ?
O6 Ni3 N14 C50 -72.0(4) . . . . ?
Ni2 Ni3 N14 C50 -23.5(5) . . . . ?
N17 Ni3 N14 N13 27.0(3) . . . . ?
O4 Ni3 N14 N13 -139.5(5) . . . . ?
N11 Ni3 N14 N13 -62.0(3) . . . . ?
O5 Ni3 N14 N13 -168.2(3) . . . . ?
O6 Ni3 N14 N13 114.5(3) . . . . ?
Ni2 Ni3 N14 N13 163.0(3) . . . . ?
N13 P2 N16 N17 36.0(4) . . . . ?
N10 P2 N16 N17 -76.6(3) . . . . ?
S2 P2 N16 N17 159.6(3) . . . . ?
N13 P2 N16 C61 172.6(3) . . . . ?
N10 P2 N16 C61 60.0(4) . . . . ?
S2 P2 N16 C61 -63.8(4) . . . . ?
C61 N16 N17 C62 81.7(5) . . . . ?
P2 N16 N17 C62 -139.2(4) . . . . ?
C61 N16 N17 Ni3 -104.8(4) . . . . ?
P2 N16 N17 Ni3 34.3(4) . . . . ?
N14 Ni3 N17 C62 107.9(4) . . . . ?
O4 Ni3 N17 C62 -75.7(4) . . . . ?
N11 Ni3 N17 C62 -162.9(4) . . . . ?
O5 Ni3 N17 C62 30.1(8) . . . . ?
O6 Ni3 N17 C62 1.5(4) . . . . ?
Ni2 Ni3 N17 C62 -28.3(5) . . . . ?
N14 Ni3 N17 N16 -64.5(3) . . . . ?
O4 Ni3 N17 N16 111.9(3) . . . . ?
N11 Ni3 N17 N16 24.7(3) . . . . ?
O5 Ni3 N17 N16 -142.3(5) . . . . ?
O6 Ni3 N17 N16 -170.9(3) . . . . ?
Ni2 Ni3 N17 N16 159.3(2) . . . . ?
N2 Ni1 O1 C4 -1.1(4) . . . . ?
N5 Ni1 O1 C4 76.7(6) . . . . ?
O3 Ni1 O1 C4 -171.3(4) . . . . ?
N8 Ni1 O1 C4 -88.9(4) . . . . ?
O2 Ni1 O1 C4 108.1(4) . . . . ?
Ni2 Ni1 O1 C4 148.7(4) . . . . ?
N2 Ni1 O1 Ni2 -149.79(15) . . . . ?
N5 Ni1 O1 Ni2 -72.0(5) . . . . ?
O3 Ni1 O1 Ni2 40.02(12) . . . . ?
N8 Ni1 O1 Ni2 122.41(14) . . . . ?
O2 Ni1 O1 Ni2 -40.54(12) . . . . ?
O4 Ni2 O1 C4 63.5(4) . . . . ?
O5 Ni2 O1 C4 122.3(6) . . . . ?
O3 Ni2 O1 C4 171.1(4) . . . . ?
O6 Ni2 O1 C4 -15.6(4) . . . . ?
O2 Ni2 O1 C4 -108.3(4) . . . . ?
Ni3 Ni2 O1 C4 34.6(4) . . . . ?
Ni1 Ni2 O1 C4 -148.9(4) . . . . ?
O4 Ni2 O1 Ni1 -147.65(12) . . . . ?
O5 Ni2 O1 Ni1 -88.9(6) . . . . ?
O3 Ni2 O1 Ni1 -40.02(12) . . . . ?
O6 Ni2 O1 Ni1 133.32(12) . . . . ?
O2 Ni2 O1 Ni1 40.56(12) . . . . ?
Ni3 Ni2 O1 Ni1 -176.50(4) . . . . ?
O1 Ni1 O2 C16 -170.4(4) . . . . ?
N2 Ni1 O2 C16 -87.3(4) . . . . ?
N5 Ni1 O2 C16 0.7(4) . . . . ?
O3 Ni1 O2 C16 109.5(4) . . . . ?
N8 Ni1 O2 C16 78.9(6) . . . . ?
Ni2 Ni1 O2 C16 149.1(5) . . . . ?
O1 Ni1 O2 Ni2 40.48(11) . . . . ?
N2 Ni1 O2 Ni2 123.56(13) . . . . ?
N5 Ni1 O2 Ni2 -148.44(15) . . . . ?
O3 Ni1 O2 Ni2 -39.60(12) . . . . ?
N8 Ni1 O2 Ni2 -70.2(5) . . . . ?
O4 Ni2 O2 C16 124.4(7) . . . . ?
O5 Ni2 O2 C16 -18.0(5) . . . . ?
O3 Ni2 O2 C16 -108.6(4) . . . . ?
O1 Ni2 O2 C16 172.2(4) . . . . ?
O6 Ni2 O2 C16 61.7(4) . . . . ?
Ni3 Ni2 O2 C16 30.1(5) . . . . ?
Ni1 Ni2 O2 C16 -148.1(5) . . . . ?
O4 Ni2 O2 Ni1 -87.5(7) . . . . ?
O5 Ni2 O2 Ni1 130.08(12) . . . . ?
O3 Ni2 O2 Ni1 39.49(12) . . . . ?
O1 Ni2 O2 Ni1 -39.78(11) . . . . ?
O6 Ni2 O2 Ni1 -150.27(12) . . . . ?
Ni3 Ni2 O2 Ni1 178.19(4) . . . . ?
O1 Ni1 O3 C28 109.3(4) . . . . ?
N2 Ni1 O3 C28 75.0(6) . . . . ?
N5 Ni1 O3 C28 -87.5(4) . . . . ?
N8 Ni1 O3 C28 0.4(4) . . . . ?
O2 Ni1 O3 C28 -170.9(4) . . . . ?
Ni2 Ni1 O3 C28 149.4(4) . . . . ?
O1 Ni1 O3 Ni2 -40.11(12) . . . . ?
N2 Ni1 O3 Ni2 -74.4(5) . . . . ?
N5 Ni1 O3 Ni2 123.09(14) . . . . ?
N8 Ni1 O3 Ni2 -149.01(14) . . . . ?
O2 Ni1 O3 Ni2 39.76(12) . . . . ?
O4 Ni2 O3 C28 -18.0(4) . . . . ?
O5 Ni2 O3 C28 61.1(4) . . . . ?
O1 Ni2 O3 C28 -109.7(4) . . . . ?
O6 Ni2 O3 C28 106.0(7) . . . . ?
O2 Ni2 O3 C28 171.3(4) . . . . ?
Ni3 Ni2 O3 C28 29.3(4) . . . . ?
Ni1 Ni2 O3 C28 -149.1(4) . . . . ?
O4 Ni2 O3 Ni1 131.05(11) . . . . ?
O5 Ni2 O3 Ni1 -149.85(12) . . . . ?
O1 Ni2 O3 Ni1 39.42(11) . . . . ?
O6 Ni2 O3 Ni1 -104.9(7) . . . . ?
O2 Ni2 O3 Ni1 -39.65(12) . . . . ?
Ni3 Ni2 O3 Ni1 178.39(4) . . . . ?
N17 Ni3 O4 C40 -96.4(4) . . . . ?
N14 Ni3 O4 C40 69.6(7) . . . . ?
N11 Ni3 O4 C40 -8.1(4) . . . . ?
O5 Ni3 O4 C40 98.9(4) . . . . ?
O6 Ni3 O4 C40 179.2(4) . . . . ?
Ni2 Ni3 O4 C40 138.4(4) . . . . ?
N17 Ni3 O4 Ni2 125.17(14) . . . . ?
N14 Ni3 O4 Ni2 -68.9(6) . . . . ?
N11 Ni3 O4 Ni2 -146.52(13) . . . . ?
O5 Ni3 O4 Ni2 -39.58(12) . . . . ?
O6 Ni3 O4 Ni2 40.79(11) . . . . ?
O5 Ni2 O4 C40 -102.3(3) . . . . ?
O3 Ni2 O4 C40 -11.2(4) . . . . ?
O1 Ni2 O4 C40 67.0(3) . . . . ?
O6 Ni2 O4 C40 177.8(4) . . . . ?
O2 Ni2 O4 C40 113.3(7) . . . . ?
Ni3 Ni2 O4 C40 -141.5(4) . . . . ?
Ni1 Ni2 O4 C40 36.0(4) . . . . ?
O5 Ni2 O4 Ni3 39.22(11) . . . . ?
O3 Ni2 O4 Ni3 130.32(11) . . . . ?
O1 Ni2 O4 Ni3 -151.51(12) . . . . ?
O6 Ni2 O4 Ni3 -40.66(11) . . . . ?
O2 Ni2 O4 Ni3 -105.1(6) . . . . ?
Ni1 Ni2 O4 Ni3 177.54(4) . . . . ?
N17 Ni3 O5 C52 67.3(7) . . . . ?
N14 Ni3 O5 C52 -10.7(4) . . . . ?
O4 Ni3 O5 C52 176.6(4) . . . . ?
N11 Ni3 O5 C52 -99.2(4) . . . . ?
O6 Ni3 O5 C52 96.5(4) . . . . ?
Ni2 Ni3 O5 C52 137.3(4) . . . . ?
N17 Ni3 O5 Ni2 -70.0(5) . . . . ?
N14 Ni3 O5 Ni2 -147.99(15) . . . . ?
O4 Ni3 O5 Ni2 39.33(12) . . . . ?
N11 Ni3 O5 Ni2 123.51(14) . . . . ?
O6 Ni3 O5 Ni2 -40.82(12) . . . . ?
O4 Ni2 O5 C52 -179.2(4) . . . . ?
O3 Ni2 O5 C52 73.0(4) . . . . ?
O1 Ni2 O5 C52 120.4(6) . . . . ?
O6 Ni2 O5 C52 -99.3(4) . . . . ?
O2 Ni2 O5 C52 -6.0(4) . . . . ?
Ni3 Ni2 O5 C52 -140.0(4) . . . . ?
Ni1 Ni2 O5 C52 43.3(4) . . . . ?
O4 Ni2 O5 Ni3 -39.15(11) . . . . ?
O3 Ni2 O5 Ni3 -146.97(13) . . . . ?
O1 Ni2 O5 Ni3 -99.6(5) . . . . ?
O6 Ni2 O5 Ni3 40.71(11) . . . . ?
O2 Ni2 O5 Ni3 133.98(12) . . . . ?
Ni1 Ni2 O5 Ni3 -176.71(4) . . . . ?
N17 Ni3 O6 C64 -9.5(4) . . . . ?
N14 Ni3 O6 C64 -97.7(4) . . . . ?
O4 Ni3 O6 C64 97.1(4) . . . . ?
N11 Ni3 O6 C64 69.4(7) . . . . ?
O5 Ni3 O6 C64 178.0(4) . . . . ?
Ni2 Ni3 O6 C64 137.4(4) . . . . ?
N17 Ni3 O6 Ni2 -146.89(14) . . . . ?
N14 Ni3 O6 Ni2 124.85(13) . . . . ?
O4 Ni3 O6 Ni2 -40.35(11) . . . . ?
N11 Ni3 O6 Ni2 -68.0(5) . . . . ?
O5 Ni3 O6 Ni2 40.63(11) . . . . ?
O4 Ni2 O6 C64 -99.1(4) . . . . ?
O5 Ni2 O6 C64 -179.5(4) . . . . ?
O3 Ni2 O6 C64 134.4(7) . . . . ?
O1 Ni2 O6 C64 -7.9(4) . . . . ?
O2 Ni2 O6 C64 70.8(4) . . . . ?
Ni3 Ni2 O6 C64 -139.3(4) . . . . ?
Ni1 Ni2 O6 C64 39.9(4) . . . . ?
O4 Ni2 O6 Ni3 40.11(11) . . . . ?
O5 Ni2 O6 Ni3 -40.25(11) . . . . ?
O3 Ni2 O6 Ni3 -86.3(7) . . . . ?
O1 Ni2 O6 Ni3 131.33(11) . . . . ?
O2 Ni2 O6 Ni3 -149.95(12) . . . . ?
Ni1 Ni2 O6 Ni3 179.16(4) . . . . ?
N1 N2 C2 C3 175.1(4) . . . . ?
Ni1 N2 C2 C3 5.6(7) . . . . ?
N2 C2 C3 C8 176.1(5) . . . . ?
N2 C2 C3 C4 -4.8(8) . . . . ?
Ni1 O1 C4 C5 179.8(3) . . . . ?
Ni2 O1 C4 C5 -44.1(6) . . . . ?
Ni1 O1 C4 C3 1.8(7) . . . . ?
Ni2 O1 C4 C3 137.9(4) . . . . ?
C8 C3 C4 O1 -180.0(4) . . . . ?
C2 C3 C4 O1 1.0(7) . . . . ?
C8 C3 C4 C5 2.1(7) . . . . ?
C2 C3 C4 C5 -177.0(5) . . . . ?
O1 C4 C5 C6 -178.4(4) . . . . ?
C3 C4 C5 C6 -0.4(7) . . . . ?
C11 N3 C6 C5 12.5(7) . . . . ?
C9 N3 C6 C5 172.0(4) . . . . ?
C11 N3 C6 C7 -168.2(5) . . . . ?
C9 N3 C6 C7 -8.7(7) . . . . ?
C4 C5 C6 N3 178.1(5) . . . . ?
C4 C5 C6 C7 -1.2(7) . . . . ?
N3 C6 C7 C8 -178.2(5) . . . . ?
C5 C6 C7 C8 1.1(7) . . . . ?
C6 C7 C8 C3 0.7(8) . . . . ?
C4 C3 C8 C7 -2.2(7) . . . . ?
C2 C3 C8 C7 176.8(5) . . . . ?
C6 N3 C9 C10 -77.4(6) . . . . ?
C11 N3 C9 C10 82.9(5) . . . . ?
C6 N3 C11 C12 -91.9(5) . . . . ?
C9 N3 C11 C12 107.8(5) . . . . ?
N4 N5 C14 C15 175.9(5) . . . . ?
Ni1 N5 C14 C15 7.8(8) . . . . ?
N5 C14 C15 C20 177.0(5) . . . . ?
N5 C14 C15 C16 -5.0(9) . . . . ?
Ni1 O2 C16 C17 179.7(3) . . . . ?
Ni2 O2 C16 C17 -44.9(7) . . . . ?
Ni1 O2 C16 C15 1.1(7) . . . . ?
Ni2 O2 C16 C15 136.5(4) . . . . ?
C20 C15 C16 O2 178.3(5) . . . . ?
C14 C15 C16 O2 0.2(8) . . . . ?
C20 C15 C16 C17 -0.3(7) . . . . ?
C14 C15 C16 C17 -178.4(5) . . . . ?
O2 C16 C17 C18 -177.2(5) . . . . ?
C15 C16 C17 C18 1.5(8) . . . . ?
C21 N6 C18 C19 -3.3(10) . . . . ?
C23A N6 C18 C19 152.0(7) . . . . ?
C23 N6 C18 C19 -154.8(7) . . . . ?
C21 N6 C18 C17 177.7(6) . . . . ?
C23A N6 C18 C17 -27.0(10) . . . . ?
C23 N6 C18 C17 26.2(9) . . . . ?
C16 C17 C18 N6 177.1(6) . . . . ?
C16 C17 C18 C19 -1.9(8) . . . . ?
N6 C18 C19 C20 -177.8(6) . . . . ?
C17 C18 C19 C20 1.3(8) . . . . ?
C18 C19 C20 C15 -0.2(9) . . . . ?
C14 C15 C20 C19 177.9(5) . . . . ?
C16 C15 C20 C19 -0.3(8) . . . . ?
C18 N6 C21 C22 -83.6(8) . . . . ?
C23A N6 C21 C22 119.6(7) . . . . ?
C23 N6 C21 C22 68.2(8) . . . . ?
N7 N8 C26 C27 175.2(4) . . . . ?
Ni1 N8 C26 C27 9.6(7) . . . . ?
N8 C26 C27 C32 176.9(4) . . . . ?
N8 C26 C27 C28 -4.6(8) . . . . ?
Ni1 O3 C28 C29 -179.0(3) . . . . ?
Ni2 O3 C28 C29 -42.5(6) . . . . ?
Ni1 O3 C28 C27 3.2(6) . . . . ?
Ni2 O3 C28 C27 139.7(4) . . . . ?
C32 C27 C28 O3 176.4(4) . . . . ?
C26 C27 C28 O3 -2.2(7) . . . . ?
C32 C27 C28 C29 -1.4(6) . . . . ?
C26 C27 C28 C29 -179.9(4) . . . . ?
O3 C28 C29 C30 -176.2(4) . . . . ?
C27 C28 C29 C30 1.6(7) . . . . ?
C35 N9 C30 C29 3.4(7) . . . . ?
C33 N9 C30 C29 -163.4(4) . . . . ?
C35 N9 C30 C31 -176.3(4) . . . . ?
C33 N9 C30 C31 17.0(7) . . . . ?
C28 C29 C30 N9 179.7(4) . . . . ?
C28 C29 C30 C31 -0.6(7) . . . . ?
N9 C30 C31 C32 179.1(4) . . . . ?
C29 C30 C31 C32 -0.6(7) . . . . ?
C30 C31 C32 C27 0.8(7) . . . . ?
C28 C27 C32 C31 0.2(7) . . . . ?
C26 C27 C32 C31 178.9(5) . . . . ?
C30 N9 C33 C34 71.2(6) . . . . ?
C35 N9 C33 C34 -95.6(5) . . . . ?
C30 N9 C35 C36 -82.2(6) . . . . ?
C33 N9 C35 C36 84.7(6) . . . . ?
N10 N11 C38 C39 178.2(4) . . . . ?
Ni3 N11 C38 C39 10.5(7) . . . . ?
N11 C38 C39 C44 169.6(5) . . . . ?
N11 C38 C39 C40 -9.8(8) . . . . ?
Ni3 O4 C40 C41 -171.1(3) . . . . ?
Ni2 O4 C40 C41 -46.7(5) . . . . ?
Ni3 O4 C40 C39 10.4(6) . . . . ?
Ni2 O4 C40 C39 134.7(4) . . . . ?
C44 C39 C40 O4 179.6(4) . . . . ?
C38 C39 C40 O4 -1.1(7) . . . . ?
C44 C39 C40 C41 1.0(7) . . . . ?
C38 C39 C40 C41 -179.6(4) . . . . ?
O4 C40 C41 C42 179.2(4) . . . . ?
C39 C40 C41 C42 -2.2(7) . . . . ?
C45 N12 C42 C41 178.3(4) . . . . ?
C47 N12 C42 C41 4.4(7) . . . . ?
C45 N12 C42 C43 -1.2(8) . . . . ?
C47 N12 C42 C43 -175.1(5) . . . . ?
C40 C41 C42 N12 -179.1(4) . . . . ?
C40 C41 C42 C43 0.5(8) . . . . ?
N12 C42 C43 C44 -177.9(5) . . . . ?
C41 C42 C43 C44 2.6(8) . . . . ?
C42 C43 C44 C39 -3.9(9) . . . . ?
C38 C39 C44 C43 -177.4(5) . . . . ?
C40 C39 C44 C43 2.0(8) . . . . ?
C42 N12 C45 C46 -84.9(7) . . . . ?
C47 N12 C45 C46 89.4(6) . . . . ?
C42 N12 C47 C48 -87.8(6) . . . . ?
C45 N12 C47 C48 97.9(5) . . . . ?
N13 N14 C50 C51 175.3(4) . . . . ?
Ni3 N14 C50 C51 1.6(7) . . . . ?
N14 C50 C51 C52 -7.5(8) . . . . ?
N14 C50 C51 C56 175.0(5) . . . . ?
Ni3 O5 C52 C53 -173.3(3) . . . . ?
Ni2 O5 C52 C53 -50.8(6) . . . . ?
Ni3 O5 C52 C51 8.8(6) . . . . ?
Ni2 O5 C52 C51 131.3(4) . . . . ?
C50 C51 C52 O5 2.0(7) . . . . ?
C56 C51 C52 O5 179.6(4) . . . . ?
C50 C51 C52 C53 -175.9(5) . . . . ?
C56 C51 C52 C53 1.7(7) . . . . ?
O5 C52 C53 C54 -178.5(4) . . . . ?
C51 C52 C53 C54 -0.6(7) . . . . ?
C59 N15 C54 C55 -176.0(5) . . . . ?
C57 N15 C54 C55 -5.2(7) . . . . ?
C59 N15 C54 C53 5.6(7) . . . . ?
C57 N15 C54 C53 176.3(5) . . . . ?
C52 C53 C54 N15 178.1(5) . . . . ?
C52 C53 C54 C55 -0.4(7) . . . . ?
N15 C54 C55 C56 -178.4(5) . . . . ?
C53 C54 C55 C56 0.1(7) . . . . ?
C54 C55 C56 C51 1.2(8) . . . . ?
C52 C51 C56 C55 -2.1(7) . . . . ?
C50 C51 C56 C55 175.7(5) . . . . ?
C54 N15 C57 C58 -76.6(6) . . . . ?
C59 N15 C57 C58 94.4(6) . . . . ?
C54 N15 C59 C60 -87.8(6) . . . . ?
C57 N15 C59 C60 101.2(6) . . . . ?
N16 N17 C62 C63 177.1(4) . . . . ?
Ni3 N17 C62 C63 4.3(7) . . . . ?
N17 C62 C63 C68 173.0(5) . . . . ?
N17 C62 C63 C64 -4.9(8) . . . . ?
Ni3 O6 C64 C65 -169.1(3) . . . . ?
Ni2 O6 C64 C65 -47.4(6) . . . . ?
Ni3 O6 C64 C63 11.3(6) . . . . ?
Ni2 O6 C64 C63 133.0(4) . . . . ?
C62 C63 C64 O6 -3.3(7) . . . . ?
C68 C63 C64 O6 178.9(4) . . . . ?
C62 C63 C64 C65 177.1(5) . . . . ?
C68 C63 C64 C65 -0.7(7) . . . . ?
O6 C64 C65 C66 -179.9(4) . . . . ?
C63 C64 C65 C66 -0.3(7) . . . . ?
C71 N18 C66 C65 6.7(7) . . . . ?
C69 N18 C66 C65 -178.0(5) . . . . ?
C71 N18 C66 C67 -173.9(5) . . . . ?
C69 N18 C66 C67 1.5(8) . . . . ?
C64 C65 C66 N18 -179.9(5) . . . . ?
C64 C65 C66 C67 0.6(7) . . . . ?
N18 C66 C67 C68 -179.4(5) . . . . ?
C65 C66 C67 C68 0.0(7) . . . . ?
C66 C67 C68 C63 -1.1(8) . . . . ?
C62 C63 C68 C67 -176.6(5) . . . . ?
C64 C63 C68 C67 1.4(7) . . . . ?
C66 N18 C69 C70 -88.1(6) . . . . ?
C71 N18 C69 C70 87.5(6) . . . . ?
C66 N18 C71 C72 -88.2(6) . . . . ?
C69 N18 C71 C72 96.1(6) . . . . ?
C18 N6 C23 C24 -101(3) . . . . ?
C21 N6 C23 C24 105(3) . . . . ?
C23A N6 C23 C24 6(3) . . . . ?
C76A Cl8 C76 Cl7 35.6(15) . . . . ?
C18 N6 C23A C24A 74(3) . . . . ?
C21 N6 C23A C24A -128(3) . . . . ?
C23 N6 C23A C24A -25(3) . . . . ?
C76 Cl8 C76A Cl7A 149(2) . . . . ?
